data_4121401
loop_
_publ_author_name
'Trivedi, Evan R.'
'Eliseeva, Svetlana V.'
'Jankolovits, Joseph'
'Olmstead, Marilyn M.'
'Petoud, St\'ephane'
'Pecoraro, Vincent L.'

_publ_section_title
;
 Highly emitting near-infrared lanthanide &quot;encapsulated
 sandwich&quot; metallacrown complexes with excitation shifted toward
 lower energy.
;
_journal_issue 4
_journal_name_full 'Journal of the American Chemical Society'
_journal_page_first 1526
_journal_page_last 1534
_journal_paper_doi 10.1021/ja4113337
_journal_volume 136
_journal_year 2014
_chemical_formula_moiety 'C200 H136 Dy N40 O32 Zn16, 3(C F3 O3 S), 2(C4 H8 O2)'
_chemical_formula_sum 'C211 H152 Dy F9 N40 O45 S3 Zn16'
_chemical_formula_weight 5443.32
_chemical_name_systematic
;
 ?
;
_space_group_crystal_system tetragonal
_space_group_IT_number 75
_space_group_name_Hall 'P 4'
_space_group_name_H-M_alt 'P 4'
_symmetry_space_group_name_Hall 'P 4'
_symmetry_space_group_name_H-M 'P 4'
_atom_sites_solution_hydrogens geom
_atom_sites_solution_primary 'XT (Sheldrick, 2012)'
_atom_sites_solution_secondary difmap
_audit_creation_method SHELXL-2012
_cell_angle_alpha 90
_cell_angle_beta 90
_cell_angle_gamma 90
_cell_formula_units_Z 2
_cell_length_a 30.4975(19)
_cell_length_b 30.4975(19)
_cell_length_c 13.3192(9)
_cell_measurement_reflns_used 9607
_cell_measurement_temperature 90(2)
_cell_measurement_theta_max 31.0
_cell_measurement_theta_min 2.4
_cell_volume 12388.2(14)
_computing_cell_refinement 'SAINT (Bruker, 2012)'
_computing_data_collection 'Apex2 (Bruker, 2012)'
_computing_data_reduction 'SAINT (Bruker, 2012)'
_computing_publication_material 'SHELXL-2012 (Sheldrick, 2012)'
_computing_structure_refinement 'SHELXL-2012 (Sheldrick, 2012)'
_computing_structure_solution 'SHELXS (Sheldrick, 2008)'
_diffrn_ambient_temperature 90(2)
_diffrn_detector_area_resol_mean 8.3
_diffrn_measured_fraction_theta_full 0.999
_diffrn_measured_fraction_theta_max 0.999
_diffrn_measurement_device_type 'Bruker Apex II'
_diffrn_measurement_method \w
_diffrn_radiation_type MoK\a
_diffrn_radiation_wavelength 0.71073
_diffrn_reflns_av_R_equivalents 0.0363
_diffrn_reflns_av_unetI/netI 0.0334
_diffrn_reflns_Laue_measured_fraction_full 0.999
_diffrn_reflns_Laue_measured_fraction_max 0.999
_diffrn_reflns_limit_h_max 43
_diffrn_reflns_limit_h_min -43
_diffrn_reflns_limit_k_max 43
_diffrn_reflns_limit_k_min -43
_diffrn_reflns_limit_l_max 19
_diffrn_reflns_limit_l_min -19
_diffrn_reflns_number 173993
_diffrn_reflns_point_group_measured_fraction_full 0.999
_diffrn_reflns_point_group_measured_fraction_max 0.999
_diffrn_reflns_theta_full 25.242
_diffrn_reflns_theta_max 30.507
_diffrn_reflns_theta_min 2.003
_diffrn_source 'fine-focus sealed tube'
_exptl_absorpt_coefficient_mu 1.921
_exptl_absorpt_correction_T_max 0.746
_exptl_absorpt_correction_T_min 0.647
_exptl_absorpt_correction_type multi-scan
_exptl_absorpt_process_details 'SADABS (Sheldrick, 2008)'
_exptl_crystal_colour yellow
_exptl_crystal_density_diffrn 1.459
_exptl_crystal_description block
_exptl_crystal_F_000 5466
_exptl_crystal_size_max 0.280
_exptl_crystal_size_mid 0.220
_exptl_crystal_size_min 0.220
_refine_diff_density_max 3.006
_refine_diff_density_min -0.504
_refine_diff_density_rms 0.155
_refine_ls_abs_structure_details
;
 Refined as an inversion twin.
;
_refine_ls_abs_structure_Flack 0.330(9)
_refine_ls_extinction_method none
_refine_ls_goodness_of_fit_ref 1.039
_refine_ls_hydrogen_treatment constr
_refine_ls_matrix_type full
_refine_ls_number_parameters 1506
_refine_ls_number_reflns 37814
_refine_ls_number_restraints 2
_refine_ls_restrained_S_all 1.039
_refine_ls_R_factor_all 0.0514
_refine_ls_R_factor_gt 0.0415
_refine_ls_shift/su_max 0.003
_refine_ls_shift/su_mean 0.000
_refine_ls_structure_factor_coef Fsqd
_refine_ls_weighting_details
;
 w=1/[\s^2^(Fo^2^)+(0.0965P)^2^+8.2231P]
 where P=(Fo^2^+2Fc^2^)/3
;
_refine_ls_weighting_scheme calc
_refine_ls_wR_factor_gt 0.1333
_refine_ls_wR_factor_ref 0.1402
_reflns_Friedel_coverage 0.924
_reflns_Friedel_fraction_full 0.999
_reflns_Friedel_fraction_max 0.999
_reflns_number_gt 33073
_reflns_number_total 37814
_reflns_threshold_expression 'I > 2\s(I)'
_cod_data_source_file ja4113337_si_002.cif
_cod_data_source_block mn2138
_cod_depositor_comments
;
The following automatic conversions were performed:

'_atom_sites_solution_secondary' value 'diffmap' was changed to
'difmap'.

Automatic conversion script
Id: cif_fix_values 6452 2018-10-05 10:23:21Z andrius 
;
_cod_original_cell_volume 12388.2(18)
_cod_database_code 4121401
_shelx_space_group_comment
;
The symmetry employed for this shelxl refinement is uniquely defined
by the following loop, which should always be used as a source of
symmetry information in preference to the above space-group names.
They are only intended as comments.
;
_shelx_estimated_absorpt_t_min 0.615
_shelx_estimated_absorpt_t_max 0.677
_shelxl_version_number 2012-9

loop_
_space_group_symop_operation_xyz
'x, y, z'
'-x, -y, z'
'-y, x, z'
'y, -x, z'

loop_
_atom_site_label
_atom_site_type_symbol
_atom_site_fract_x
_atom_site_fract_y
_atom_site_fract_z
_atom_site_U_iso_or_equiv
_atom_site_adp_type
_atom_site_occupancy
_atom_site_site_symmetry_order
_atom_site_calc_flag
_atom_site_refinement_flags_posn
_atom_site_refinement_flags_adp
_atom_site_refinement_flags_occupancy
_atom_site_disorder_assembly
_atom_site_disorder_group
Dy1 Dy 1.0000 1.0000 0.00106(3) 0.01193(9) Uani 1 4 d S T P . .
Zn1 Zn 0.90985(2) 0.82955(2) 0.07692(5) 0.01697(12) Uani 1 1 d . . . . .
Zn2 Zn 1.05631(2) 0.81682(2) -0.07777(5) 0.01777(12) Uani 1 1 d . . . . .
Zn3 Zn 0.97309(2) 0.89052(2) -0.12607(5) 0.01526(12) Uani 1 1 d . . . . .
Zn4 Zn 1.05861(2) 0.90351(2) 0.12736(5) 0.01395(12) Uani 1 1 d . . . . .
O1 O 0.95869(13) 0.79302(12) 0.1322(3) 0.0189(7) Uani 1 1 d . . . . .
O2 O 0.96177(13) 0.84443(13) -0.0251(3) 0.0179(8) Uani 1 1 d . . . . .
O3 O 0.86676(13) 0.97093(13) -0.1967(3) 0.0196(8) Uani 1 1 d . . . . .
O4 O 0.93432(13) 0.97959(12) -0.0800(3) 0.0191(7) Uani 1 1 d . . . . .
O5 O 0.92610(12) 0.88469(13) 0.1972(3) 0.0179(7) Uani 1 1 d . . . . .
O6 O 0.96825(12) 0.93932(12) 0.0822(3) 0.0177(7) Uani 1 1 d . . . . .
O7 O 1.11651(13) 0.82563(13) -0.1333(3) 0.0191(8) Uani 1 1 d . . . . .
O8 O 1.08327(12) 0.86282(13) 0.0263(3) 0.0171(8) Uani 1 1 d . . . . .
N1 N 1.06598(15) 0.76674(15) 0.0427(4) 0.0184(9) Uani 1 1 d . . . . .
N2 N 0.99826(14) 0.81871(15) -0.0038(4) 0.0173(8) Uani 1 1 d . . . . .
N3 N 0.92632(15) 0.87263(16) -0.2515(4) 0.0193(9) Uani 1 1 d . . . . .
N4 N 0.93256(15) 0.94315(15) -0.1399(4) 0.0175(9) Uani 1 1 d . . . . .
N5 N 1.03792(14) 0.85633(14) 0.2522(4) 0.0155(8) Uani 1 1 d . . . . .
N6 N 0.99240(14) 0.91141(14) 0.1403(4) 0.0160(8) Uani 1 1 d . . . . .
N7 N 1.21181(15) 0.88175(15) -0.0469(4) 0.0185(9) Uani 1 1 d . . . . .
N8 N 1.12744(14) 0.87070(15) 0.0036(4) 0.0168(8) Uani 1 1 d . . . . .
N9 N 0.86423(16) 0.79723(17) 0.1755(4) 0.0210(9) Uani 1 1 d . . . . .
N10 N 1.04709(17) 0.76080(16) -0.1761(4) 0.0230(10) Uani 1 1 d . . . . .
C1 C 0.99341(17) 0.79470(17) 0.0763(5) 0.0177(10) Uani 1 1 d . . . . .
C2 C 1.03149(18) 0.76620(18) 0.1039(5) 0.0197(10) Uani 1 1 d . . . . .
C3 C 1.02971(19) 0.7411(2) 0.1922(5) 0.0239(12) Uani 1 1 d . . . . .
H3 H 1.0041 0.7411 0.2329 0.029 Uiso 1 1 calc R U . . .
C4 C 1.0663(2) 0.7162(2) 0.2188(6) 0.0289(13) Uani 1 1 d . . . . .
H4 H 1.0664 0.6997 0.2793 0.035 Uiso 1 1 calc R U . . .
C5 C 1.1031(2) 0.7158(2) 0.1551(5) 0.0275(13) Uani 1 1 d . . . . .
C6 C 1.1405(2) 0.6907(2) 0.1767(7) 0.0371(16) Uani 1 1 d . . . . .
H6 H 1.1418 0.6736 0.2363 0.045 Uiso 1 1 calc R U . . .
C7 C 1.1758(2) 0.6909(2) 0.1096(7) 0.0375(17) Uani 1 1 d . . . . .
H7 H 1.2016 0.6746 0.1245 0.045 Uiso 1 1 calc R U . . .
C8 C 1.1732(2) 0.7149(2) 0.0218(6) 0.0322(15) Uani 1 1 d . . . . .
H8 H 1.1971 0.7140 -0.0240 0.039 Uiso 1 1 calc R U . . .
C9 C 1.1371(2) 0.74001(19) -0.0013(6) 0.0277(12) Uani 1 1 d . . . . .
H9 H 1.1361 0.7563 -0.0621 0.033 Uiso 1 1 calc R U . . .
C10 C 1.10172(18) 0.74119(17) 0.0659(5) 0.0224(11) Uani 1 1 d . . . . .
C11 C 0.89826(18) 0.94221(18) -0.1974(4) 0.0181(10) Uani 1 1 d . . . . .
C12 C 0.89744(18) 0.90445(19) -0.2687(4) 0.0195(10) Uani 1 1 d . . . . .
C13 C 0.8682(2) 0.9050(2) -0.3507(5) 0.0270(12) Uani 1 1 d . . . . .
H13 H 0.8491 0.9293 -0.3616 0.032 Uiso 1 1 calc R U . . .
C14 C 0.8679(2) 0.8693(2) -0.4147(5) 0.0312(14) Uani 1 1 d . . . . .
H14 H 0.8489 0.8690 -0.4712 0.037 Uiso 1 1 calc R U . . .
C15 C 0.8957(2) 0.8338(2) -0.3961(5) 0.0258(12) Uani 1 1 d . . . . .
C16 C 0.8939(2) 0.7943(2) -0.4515(5) 0.0327(14) Uani 1 1 d . . . . .
H16 H 0.8742 0.7917 -0.5064 0.039 Uiso 1 1 calc R U . . .
C17 C 0.9208(2) 0.7592(2) -0.4260(5) 0.0323(15) Uani 1 1 d . . . . .
H17 H 0.9187 0.7325 -0.4623 0.039 Uiso 1 1 calc R U . . .
C18 C 0.9506(2) 0.7630(2) -0.3480(5) 0.0277(13) Uani 1 1 d . . . . .
H18 H 0.9693 0.7390 -0.3330 0.033 Uiso 1 1 calc R U . . .
C19 C 0.9537(2) 0.80082(19) -0.2915(5) 0.0238(12) Uani 1 1 d . . . . .
H19 H 0.9745 0.8029 -0.2386 0.029 Uiso 1 1 calc R U . . .
C20 C 0.92568(18) 0.83642(19) -0.3132(4) 0.0203(10) Uani 1 1 d . . . . .
C21 C 0.96933(17) 0.88613(17) 0.1966(4) 0.0156(10) Uani 1 1 d . . . . .
C22 C 0.99474(17) 0.85904(18) 0.2692(4) 0.0175(10) Uani 1 1 d . . . . .
C23 C 0.9737(2) 0.8382(2) 0.3501(5) 0.0240(12) Uani 1 1 d . . . . .
H23 H 0.9431 0.8419 0.3606 0.029 Uiso 1 1 calc R U . . .
C24 C 0.9978(2) 0.8126(2) 0.4129(5) 0.0299(14) Uani 1 1 d . . . . .
H24 H 0.9842 0.7983 0.4681 0.036 Uiso 1 1 calc R U . . .
C25 C 1.04311(19) 0.8073(2) 0.3959(5) 0.0234(11) Uani 1 1 d . . . . .
C26 C 1.0700(2) 0.7777(2) 0.4534(5) 0.0291(13) Uani 1 1 d . . . . .
H26 H 1.0575 0.7619 0.5078 0.035 Uiso 1 1 calc R U . . .
C27 C 1.1128(2) 0.7723(2) 0.4304(5) 0.0296(13) Uani 1 1 d . . . . .
H27 H 1.1300 0.7520 0.4676 0.036 Uiso 1 1 calc R U . . .
C28 C 1.1322(2) 0.7966(2) 0.3513(5) 0.0256(12) Uani 1 1 d . . . . .
H28 H 1.1625 0.7928 0.3370 0.031 Uiso 1 1 calc R U . . .
C29 C 1.1078(2) 0.8258(2) 0.2944(5) 0.0220(11) Uani 1 1 d . . . . .
H29 H 1.1214 0.8422 0.2424 0.026 Uiso 1 1 calc R U . . .
C30 C 1.06260(18) 0.83077(17) 0.3145(4) 0.0173(10) Uani 1 1 d . . . . .
C31 C 1.14046(17) 0.85064(18) -0.0777(4) 0.0171(9) Uani 1 1 d . . . . .
C32 C 1.18732(18) 0.85765(18) -0.1068(4) 0.0195(10) Uani 1 1 d . . . . .
C33 C 1.2032(2) 0.83850(19) -0.1977(5) 0.0228(11) Uani 1 1 d . . . . .
H33 H 1.1846 0.8207 -0.2379 0.027 Uiso 1 1 calc R U . . .
C34 C 1.2452(2) 0.8463(2) -0.2254(5) 0.0253(12) Uani 1 1 d . . . . .
H34 H 1.2563 0.8342 -0.2859 0.030 Uiso 1 1 calc R U . . .
C35 C 1.27243(19) 0.8724(2) -0.1643(5) 0.0241(12) Uani 1 1 d . . . . .
C36 C 1.3172(2) 0.8812(2) -0.1885(6) 0.0338(15) Uani 1 1 d . . . . .
H36 H 1.3295 0.8706 -0.2494 0.041 Uiso 1 1 calc R U . . .
C37 C 1.3425(2) 0.9054(2) -0.1225(7) 0.0372(17) Uani 1 1 d . . . . .
H37 H 1.3723 0.9113 -0.1387 0.045 Uiso 1 1 calc R U . . .
C38 C 1.3250(2) 0.9217(2) -0.0314(6) 0.0324(15) Uani 1 1 d . . . . .
H38 H 1.3432 0.9379 0.0130 0.039 Uiso 1 1 calc R U . . .
C39 C 1.28176(19) 0.91409(19) -0.0069(6) 0.0261(12) Uani 1 1 d . . . . .
H39 H 1.2701 0.9253 0.0541 0.031 Uiso 1 1 calc R U . . .
C40 C 1.25457(18) 0.88945(17) -0.0728(5) 0.0214(11) Uani 1 1 d . . . . .
C41 C 1.0202(2) 0.7290(2) -0.1491(6) 0.0298(13) Uani 1 1 d . . . . .
H41 H 0.9998 0.7346 -0.0967 0.036 Uiso 1 1 calc R U . . .
C42 C 1.0200(3) 0.6875(2) -0.1934(6) 0.0374(16) Uani 1 1 d . . . . .
H42 H 1.0004 0.6655 -0.1709 0.045 Uiso 1 1 calc R U . . .
C43 C 1.0491(3) 0.6793(2) -0.2708(6) 0.0378(16) Uani 1 1 d . . . . .
H43 H 1.0501 0.6514 -0.3027 0.045 Uiso 1 1 calc R U . . .
C44 C 1.0772(2) 0.7132(2) -0.3009(6) 0.0324(14) Uani 1 1 d . . . . .
H44 H 1.0977 0.7088 -0.3538 0.039 Uiso 1 1 calc R U . . .
C45 C 1.0746(2) 0.7530(2) -0.2523(5) 0.0266(12) Uani 1 1 d . . . . .
H45 H 1.0933 0.7760 -0.2740 0.032 Uiso 1 1 calc R U . . .
C46 C 0.87892(19) 0.7722(2) 0.2521(5) 0.0239(11) Uani 1 1 d . . . . .
H46 H 0.9091 0.7735 0.2694 0.029 Uiso 1 1 calc R U . . .
C47 C 0.8513(2) 0.7445(2) 0.3070(5) 0.0278(12) Uani 1 1 d . . . . .
H47 H 0.8626 0.7271 0.3602 0.033 Uiso 1 1 calc R U . . .
C48 C 0.8071(2) 0.7431(2) 0.2820(5) 0.0292(13) Uani 1 1 d . . . . .
H48 H 0.7876 0.7247 0.3183 0.035 Uiso 1 1 calc R U . . .
C49 C 0.7918(2) 0.7686(2) 0.2044(5) 0.0272(12) Uani 1 1 d . . . . .
H49 H 0.7617 0.7682 0.1863 0.033 Uiso 1 1 calc R U . . .
C50 C 0.82146(19) 0.7951(2) 0.1530(5) 0.0230(11) Uani 1 1 d . . . . .
H50 H 0.8108 0.8126 0.0992 0.028 Uiso 1 1 calc R U . . .
Dy2 Dy 0.5000 0.5000 0.13186(4) 0.01443(10) Uani 1 4 d S T P . .
Zn5 Zn 0.52455(2) 0.61016(2) 0.25924(5) 0.01641(13) Uani 1 1 d . . . . .
Zn6 Zn 0.44045(2) 0.59581(2) 0.00496(6) 0.01821(13) Uani 1 1 d . . . . .
Zn7 Zn 0.36231(2) 0.63205(2) 0.21298(6) 0.01858(13) Uani 1 1 d . . . . .
Zn8 Zn 0.49611(2) 0.69266(2) 0.05330(6) 0.02057(14) Uani 1 1 d . . . . .
O11 O 0.39777(13) 0.68221(13) 0.2661(3) 0.0210(8) Uani 1 1 d . . . . .
O12 O 0.41539(13) 0.63552(13) 0.1073(3) 0.0196(8) Uani 1 1 d . . . . .
O13 O 0.48646(13) 0.63645(14) -0.0638(3) 0.0224(8) Uani 1 1 d . . . . .
O14 O 0.49917(12) 0.56832(13) 0.0507(3) 0.0210(8) Uani 1 1 d . . . . .
O15 O 0.58550(13) 0.60657(12) 0.3288(3) 0.0196(8) Uani 1 1 d . . . . .
O16 O 0.54731(12) 0.54919(13) 0.2129(3) 0.0199(8) Uani 1 1 d . . . . .
O17 O 0.55698(14) 0.70327(14) 0.0010(4) 0.0242(8) Uani 1 1 d . . . . .
O18 O 0.53518(13) 0.65667(14) 0.1591(4) 0.0208(9) Uani 1 1 d . . . . .
N11 N 0.48838(17) 0.74362(16) 0.1728(4) 0.0229(10) Uani 1 1 d . . . . .
N12 N 0.44072(15) 0.67237(15) 0.1259(4) 0.0197(9) Uani 1 1 d . . . . .
N13 N 0.59859(16) 0.61070(15) -0.1186(4) 0.0203(9) Uani 1 1 d . . . . .
N14 N 0.53314(16) 0.58230(16) -0.0085(4) 0.0206(9) Uani 1 1 d . . . . .
N15 N 0.64770(15) 0.51006(15) 0.3842(4) 0.0190(9) Uani 1 1 d . . . . .
N16 N 0.58113(15) 0.53527(15) 0.2729(4) 0.0182(9) Uani 1 1 d . . . . .
N17 N 0.66401(15) 0.67767(15) 0.0921(4) 0.0199(9) Uani 1 1 d . . . . .
N18 N 0.57969(15) 0.66296(15) 0.1386(4) 0.0191(9) Uani 1 1 d . . . . .
N19 N 0.47272(17) 0.74345(17) -0.0493(4) 0.0255(11) Uani 1 1 d . . . . .
N20 N 0.30775(17) 0.65021(17) 0.3113(4) 0.0236(10) Uani 1 1 d . . . . .
C51 C 0.42941(17) 0.69323(18) 0.2079(5) 0.0200(10) Uani 1 1 d . . . . .
C52 C 0.4552(2) 0.73312(19) 0.2331(5) 0.0241(12) Uani 1 1 d . . . . .
C53 C 0.4439(2) 0.7572(2) 0.3182(6) 0.0342(15) Uani 1 1 d . . . . .
H53 H 0.4197 0.7488 0.3588 0.041 Uiso 1 1 calc R U . . .
C54 C 0.4688(3) 0.7938(3) 0.3421(7) 0.049(2) Uani 1 1 d . . . . .
H54 H 0.4628 0.8101 0.4013 0.059 Uiso 1 1 calc R U . . .
C55 C 0.5029(3) 0.8064(3) 0.2782(7) 0.0431(19) Uani 1 1 d . . . . .
C56 C 0.5276(3) 0.8448(3) 0.2948(9) 0.060(3) Uani 1 1 d . . . . .
H56 H 0.5216 0.8629 0.3512 0.072 Uiso 1 1 calc R U . . .
C57 C 0.5615(3) 0.8562(3) 0.2274(9) 0.057(3) Uani 1 1 d . . . . .
H57 H 0.5788 0.8816 0.2395 0.068 Uiso 1 1 calc R U . . .
C58 C 0.5696(3) 0.8303(3) 0.1429(8) 0.0432(19) Uani 1 1 d . . . . .
H58 H 0.5917 0.8388 0.0966 0.052 Uiso 1 1 calc R U . . .
C59 C 0.5463(2) 0.7933(2) 0.1264(7) 0.0338(15) Uani 1 1 d . . . . .
H59 H 0.5529 0.7757 0.0696 0.041 Uiso 1 1 calc R U . . .
C60 C 0.5124(2) 0.7803(2) 0.1920(6) 0.0285(13) Uani 1 1 d . . . . .
C61 C 0.52415(19) 0.61562(19) -0.0655(5) 0.0218(12) Uani 1 1 d . . . . .
C62 C 0.55877(19) 0.62819(19) -0.1360(5) 0.0225(11) Uani 1 1 d . . . . .
C63 C 0.5499(2) 0.6562(2) -0.2170(5) 0.0297(13) Uani 1 1 d . . . . .
H63 H 0.5211 0.6671 -0.2279 0.036 Uiso 1 1 calc R U . . .
C64 C 0.5833(2) 0.6675(2) -0.2801(5) 0.0320(14) Uani 1 1 d . . . . .
H64 H 0.5776 0.6859 -0.3361 0.038 Uiso 1 1 calc R U . . .
C65 C 0.6259(2) 0.6520(2) -0.2622(5) 0.0263(12) Uani 1 1 d . . . . .
C66 C 0.6629(2) 0.6656(2) -0.3205(5) 0.0318(14) Uani 1 1 d . . . . .
H66 H 0.6589 0.6846 -0.3762 0.038 Uiso 1 1 calc R U . . .
C67 C 0.7041(2) 0.6513(2) -0.2960(6) 0.0324(15) Uani 1 1 d . . . . .
H67 H 0.7287 0.6612 -0.3335 0.039 Uiso 1 1 calc R U . . .
C68 C 0.7103(2) 0.6220(2) -0.2159(6) 0.0296(14) Uani 1 1 d . . . . .
H68 H 0.7391 0.6122 -0.2000 0.036 Uiso 1 1 calc R U . . .
C69 C 0.6753(2) 0.6072(2) -0.1598(5) 0.0250(13) Uani 1 1 d . . . . .
H69 H 0.6799 0.5865 -0.1074 0.030 Uiso 1 1 calc R U . . .
C70 C 0.6325(2) 0.62272(19) -0.1806(5) 0.0234(12) Uani 1 1 d . . . . .
C71 C 0.59768(18) 0.56535(18) 0.3301(5) 0.0190(11) Uani 1 1 d . . . . .
C72 C 0.63132(19) 0.54965(18) 0.4009(5) 0.0207(11) Uani 1 1 d . . . . .
C73 C 0.6442(2) 0.5763(2) 0.4831(5) 0.0279(13) Uani 1 1 d . . . . .
H73 H 0.6317 0.6046 0.4919 0.033 Uiso 1 1 calc R U . . .
C74 C 0.6743(2) 0.5615(2) 0.5483(6) 0.0320(14) Uani 1 1 d . . . . .
H74 H 0.6818 0.5782 0.6060 0.038 Uiso 1 1 calc R U . . .
C75 C 0.6948(2) 0.5201(2) 0.5295(5) 0.0244(12) Uani 1 1 d . . . . .
C76 C 0.7298(2) 0.5042(2) 0.5897(5) 0.0311(14) Uani 1 1 d . . . . .
H76 H 0.7396 0.5208 0.6457 0.037 Uiso 1 1 calc R U . . .
C77 C 0.7495(2) 0.4648(2) 0.5672(5) 0.0307(13) Uani 1 1 d . . . . .
H77 H 0.7737 0.4547 0.6057 0.037 Uiso 1 1 calc R U . . .
C78 C 0.7337(2) 0.4398(2) 0.4875(6) 0.0324(15) Uani 1 1 d . . . . .
H78 H 0.7469 0.4122 0.4738 0.039 Uiso 1 1 calc R U . . .
C79 C 0.6993(2) 0.4539(2) 0.4277(5) 0.0254(12) Uani 1 1 d . . . . .
H79 H 0.6889 0.4361 0.3741 0.030 Uiso 1 1 calc R U . . .
C80 C 0.68005(18) 0.49498(19) 0.4475(4) 0.0203(11) Uani 1 1 d . . . . .
C81 C 0.58671(18) 0.68660(17) 0.0584(5) 0.0198(10) Uani 1 1 d . . . . .
C82 C 0.63360(19) 0.69371(18) 0.0312(5) 0.0213(11) Uani 1 1 d . . . . .
C83 C 0.6440(2) 0.71610(19) -0.0584(5) 0.0239(12) Uani 1 1 d . . . . .
H83 H 0.6215 0.7281 -0.0994 0.029 Uiso 1 1 calc R U . . .
C84 C 0.6870(2) 0.72024(19) -0.0848(5) 0.0264(12) Uani 1 1 d . . . . .
H84 H 0.6946 0.7349 -0.1454 0.032 Uiso 1 1 calc R U . . .
C85 C 0.7199(2) 0.7031(2) -0.0234(5) 0.0257(12) Uani 1 1 d . . . . .
C86 C 0.7658(2) 0.7054(2) -0.0463(6) 0.0323(15) Uani 1 1 d . . . . .
H86 H 0.7751 0.7194 -0.1063 0.039 Uiso 1 1 calc R U . . .
C87 C 0.7963(2) 0.6876(2) 0.0175(6) 0.0326(15) Uani 1 1 d . . . . .
H87 H 0.8265 0.6886 0.0003 0.039 Uiso 1 1 calc R U . . .
C88 C 0.7832(2) 0.6679(2) 0.1082(6) 0.0317(15) Uani 1 1 d . . . . .
H88 H 0.8046 0.6562 0.1524 0.038 Uiso 1 1 calc R U . . .
C89 C 0.73965(19) 0.66544(19) 0.1333(6) 0.0264(12) Uani 1 1 d . . . . .
H89 H 0.7313 0.6524 0.1951 0.032 Uiso 1 1 calc R U . . .
C90 C 0.70721(18) 0.68209(17) 0.0684(5) 0.0223(11) Uani 1 1 d . . . . .
C91 C 0.4992(2) 0.7593(2) -0.1216(5) 0.0275(12) Uani 1 1 d . . . . .
H91 H 0.5249 0.7434 -0.1387 0.033 Uiso 1 1 calc R U . . .
C92 C 0.4903(2) 0.7984(2) -0.1725(6) 0.0322(14) Uani 1 1 d . . . . .
H92 H 0.5098 0.8089 -0.2227 0.039 Uiso 1 1 calc R U . . .
C93 C 0.4526(3) 0.8217(2) -0.1485(6) 0.0375(16) Uani 1 1 d . . . . .
H93 H 0.4459 0.8485 -0.1816 0.045 Uiso 1 1 calc R U . . .
C94 C 0.4247(2) 0.8051(2) -0.0746(6) 0.0361(15) Uani 1 1 d . . . . .
H94 H 0.3982 0.8197 -0.0578 0.043 Uiso 1 1 calc R U . . .
C95 C 0.4367(2) 0.7664(2) -0.0262(6) 0.0305(14) Uani 1 1 d . . . . .
H95 H 0.4183 0.7557 0.0260 0.037 Uiso 1 1 calc R U . . .
C96 C 0.2674(2) 0.6347(2) 0.2916(5) 0.0277(13) Uani 1 1 d . . . . .
H96 H 0.2644 0.6118 0.2439 0.033 Uiso 1 1 calc R U . . .
C97 C 0.2300(2) 0.6509(3) 0.3383(6) 0.0331(15) Uani 1 1 d . . . . .
H97 H 0.2019 0.6391 0.3237 0.040 Uiso 1 1 calc R U . . .
C98 C 0.2348(2) 0.6847(3) 0.4066(6) 0.0367(16) Uani 1 1 d . . . . .
H98 H 0.2098 0.6967 0.4392 0.044 Uiso 1 1 calc R U . . .
C99 C 0.2761(2) 0.7009(2) 0.4271(6) 0.0340(15) Uani 1 1 d . . . . .
H99 H 0.2799 0.7240 0.4740 0.041 Uiso 1 1 calc R U . . .
C100 C 0.3119(2) 0.6829(2) 0.3784(5) 0.0270(12) Uani 1 1 d . . . . .
H10 H 0.3403 0.6939 0.3930 0.032 Uiso 1 1 calc R U . . .
S1 S 0.81867(7) 0.66315(7) 0.51260(17) 0.0348(5) Uani 0.859(3) 1 d . . P A 1
O19 O 0.8643(3) 0.6721(3) 0.5129(8) 0.067(2) Uani 0.859(3) 1 d . . P A 1
O20 O 0.8013(4) 0.6536(3) 0.4152(7) 0.077(3) Uani 0.859(3) 1 d . . P A 1
O21 O 0.7943(3) 0.6925(3) 0.5724(8) 0.065(2) Uani 0.859(3) 1 d . . P A 1
C101 C 0.8142(4) 0.6116(3) 0.5780(7) 0.045(2) Uani 0.859(3) 1 d . . P A 1
F1 F 0.7732(3) 0.5957(2) 0.5690(6) 0.073(2) Uani 0.859(3) 1 d . . P A 1
F2 F 0.8400(3) 0.5817(2) 0.5390(7) 0.071(2) Uani 0.859(3) 1 d . . P A 1
F3 F 0.8203(4) 0.6159(2) 0.6749(5) 0.094(3) Uani 0.859(3) 1 d . . P A 1
S2 S 0.64091(11) 0.89868(11) 0.4705(2) 0.0383(7) Uani 0.641(3) 1 d . . P B 2
O22 O 0.6321(4) 0.8954(6) 0.3672(8) 0.081(4) Uani 0.641(3) 1 d . . P B 2
O23 O 0.6495(4) 0.9427(3) 0.5049(8) 0.059(3) Uani 0.641(3) 1 d . . P B 2
O24 O 0.6695(3) 0.8662(3) 0.5051(9) 0.052(3) Uani 0.641(3) 1 d . . P B 2
F4 F 0.5579(3) 0.9100(5) 0.5001(9) 0.093(4) Uani 0.641(3) 1 d . . P B 2
F5 F 0.5793(3) 0.8427(4) 0.5087(9) 0.075(3) Uani 0.641(3) 1 d . . P B 2
F6 F 0.5932(4) 0.8866(4) 0.6299(7) 0.073(3) Uani 0.641(3) 1 d . . P B 2
C102 C 0.5909(5) 0.8852(7) 0.5300(12) 0.064(5) Uani 0.641(3) 1 d . . P B 2
O25 O 0.5991(2) 0.7880(3) 0.7532(7) 0.073(2) Uani 1 1 d . . . . .
O26 O 0.6664(2) 0.8182(2) 0.7600(5) 0.0461(13) Uani 1 1 d . . . . .
C103 C 0.6246(3) 0.8157(3) 0.7880(8) 0.053(2) Uani 1 1 d . . . . .
C104 C 0.6803(3) 0.7896(3) 0.6797(7) 0.051(2) Uani 1 1 d . . . . .
H10B H 0.6667 0.7989 0.6157 0.061 Uiso 1 1 calc R U . . .
H10C H 0.6710 0.7591 0.6940 0.061 Uiso 1 1 calc R U . . .
C105 C 0.7287(3) 0.7917(3) 0.6717(8) 0.052(2) Uani 1 1 d . . . . .
H10D H 0.7383 0.7756 0.6119 0.078 Uiso 1 1 calc R U . . .
H10E H 0.7420 0.7785 0.7315 0.078 Uiso 1 1 calc R U . . .
H10F H 0.7379 0.8224 0.6663 0.078 Uiso 1 1 calc R U . . .
C106 C 0.6153(5) 0.8456(5) 0.8696(11) 0.084(4) Uani 1 1 d . . . . .
H10G H 0.5899 0.8350 0.9075 0.126 Uiso 1 1 calc R U . . .
H10H H 0.6089 0.8748 0.8423 0.126 Uiso 1 1 calc R U . . .
H10I H 0.6408 0.8474 0.9141 0.126 Uiso 1 1 calc R U . . .

loop_
_atom_site_aniso_label
_atom_site_aniso_U_11
_atom_site_aniso_U_22
_atom_site_aniso_U_33
_atom_site_aniso_U_23
_atom_site_aniso_U_13
_atom_site_aniso_U_12
Dy1 0.01162(12) 0.01162(12) 0.0126(2) 0.000 0.000 0.000
Zn1 0.0123(3) 0.0159(3) 0.0227(3) 0.0025(2) 0.0007(2) -0.0002(2)
Zn2 0.0150(3) 0.0154(3) 0.0228(3) -0.0035(2) 0.0031(2) -0.0010(2)
Zn3 0.0141(3) 0.0141(3) 0.0176(3) -0.0008(2) -0.0006(2) -0.0002(2)
Zn4 0.0123(2) 0.0123(2) 0.0173(3) 0.0000(2) 0.0015(2) 0.00018(19)
O1 0.0147(17) 0.0168(17) 0.025(2) 0.0026(15) 0.0023(15) -0.0002(13)
O2 0.0121(17) 0.0166(17) 0.025(2) 0.0012(15) -0.0005(14) 0.0033(13)
O3 0.0174(18) 0.0201(18) 0.021(2) -0.0030(15) -0.0052(15) 0.0024(14)
O4 0.0219(18) 0.0140(16) 0.0216(19) -0.0034(15) -0.0076(16) -0.0002(14)
O5 0.0111(16) 0.0197(18) 0.0229(19) 0.0018(15) 0.0007(14) -0.0015(13)
O6 0.0151(16) 0.0169(17) 0.0211(19) 0.0054(15) 0.0008(14) 0.0036(13)
O7 0.0179(18) 0.0160(17) 0.023(2) -0.0061(15) 0.0039(15) -0.0022(14)
O8 0.0084(15) 0.0167(17) 0.026(2) -0.0032(15) 0.0043(14) -0.0007(13)
N1 0.015(2) 0.0142(19) 0.026(2) -0.0022(17) -0.0013(17) 0.0010(15)
N2 0.0117(18) 0.0155(19) 0.025(2) -0.0029(17) 0.0014(17) 0.0025(15)
N3 0.016(2) 0.023(2) 0.019(2) -0.0061(18) 0.0001(17) -0.0010(17)
N4 0.016(2) 0.019(2) 0.017(2) -0.0044(17) -0.0022(16) 0.0000(16)
N5 0.0151(19) 0.0134(18) 0.018(2) 0.0032(16) 0.0002(16) -0.0004(15)
N6 0.0142(19) 0.0132(18) 0.020(2) 0.0026(16) 0.0006(16) 0.0008(15)
N7 0.014(2) 0.016(2) 0.026(2) 0.0038(17) 0.0031(17) 0.0016(16)
N8 0.0113(18) 0.0169(19) 0.022(2) -0.0005(17) 0.0031(17) 0.0002(15)
N9 0.018(2) 0.021(2) 0.024(2) -0.0019(19) 0.0008(18) -0.0025(18)
N10 0.021(2) 0.018(2) 0.030(3) -0.0037(19) 0.002(2) 0.0030(18)
C1 0.015(2) 0.013(2) 0.025(3) -0.002(2) -0.003(2) 0.0036(17)
C2 0.017(2) 0.015(2) 0.027(3) -0.003(2) -0.002(2) 0.0024(18)
C3 0.018(3) 0.023(3) 0.030(3) 0.004(2) -0.001(2) 0.003(2)
C4 0.024(3) 0.028(3) 0.035(3) 0.009(3) -0.003(3) 0.005(2)
C5 0.023(3) 0.020(3) 0.040(4) 0.002(2) -0.006(2) 0.006(2)
C6 0.025(3) 0.034(4) 0.053(5) 0.009(3) -0.005(3) 0.006(3)
C7 0.019(3) 0.028(3) 0.065(5) 0.002(3) 0.000(3) 0.010(2)
C8 0.020(3) 0.026(3) 0.051(5) -0.004(3) 0.005(3) 0.008(2)
C9 0.022(3) 0.019(2) 0.043(4) -0.002(3) 0.004(3) 0.004(2)
C10 0.018(2) 0.014(2) 0.034(3) -0.002(2) -0.003(2) -0.0008(18)
C11 0.017(2) 0.019(2) 0.018(3) -0.0015(19) -0.001(2) 0.0000(19)
C12 0.017(2) 0.026(3) 0.015(2) -0.003(2) -0.0021(18) -0.003(2)
C13 0.025(3) 0.036(3) 0.021(3) -0.007(2) -0.007(2) 0.003(2)
C14 0.031(3) 0.042(4) 0.020(3) -0.009(3) -0.009(2) 0.003(3)
C15 0.022(3) 0.034(3) 0.021(3) -0.010(2) 0.001(2) -0.003(2)
C16 0.029(3) 0.044(4) 0.026(3) -0.018(3) 0.001(3) -0.010(3)
C17 0.036(3) 0.030(3) 0.031(3) -0.013(3) 0.012(3) -0.016(3)
C18 0.032(3) 0.021(3) 0.030(3) -0.007(2) 0.005(3) -0.003(2)
C19 0.027(3) 0.019(3) 0.025(3) -0.006(2) 0.003(2) -0.003(2)
C20 0.018(2) 0.023(3) 0.019(3) -0.005(2) 0.0026(19) -0.003(2)
C21 0.013(2) 0.016(2) 0.019(3) 0.0001(19) -0.0022(18) -0.0007(17)
C22 0.015(2) 0.019(2) 0.018(2) 0.0006(19) -0.0010(19) -0.0034(18)
C23 0.018(2) 0.031(3) 0.024(3) 0.013(2) 0.001(2) -0.003(2)
C24 0.022(3) 0.041(4) 0.027(3) 0.017(3) 0.001(2) 0.000(2)
C25 0.022(3) 0.027(3) 0.022(3) 0.009(2) -0.003(2) -0.002(2)
C26 0.031(3) 0.029(3) 0.027(3) 0.012(2) -0.006(2) -0.002(2)
C27 0.033(3) 0.026(3) 0.030(3) 0.007(3) -0.008(3) 0.001(2)
C28 0.020(3) 0.027(3) 0.031(3) 0.002(2) -0.002(2) 0.004(2)
C29 0.021(3) 0.022(3) 0.023(3) 0.002(2) 0.000(2) 0.003(2)
C30 0.017(2) 0.016(2) 0.018(2) 0.0013(19) -0.0014(19) -0.0010(18)
C31 0.014(2) 0.019(2) 0.019(2) -0.001(2) 0.0024(19) 0.0005(18)
C32 0.018(2) 0.016(2) 0.024(3) 0.0035(19) 0.004(2) 0.0025(18)
C33 0.024(3) 0.019(3) 0.026(3) 0.001(2) 0.003(2) 0.003(2)
C34 0.023(3) 0.023(3) 0.029(3) 0.005(2) 0.009(2) 0.010(2)
C35 0.017(2) 0.021(3) 0.034(3) 0.008(2) 0.008(2) 0.006(2)
C36 0.023(3) 0.032(3) 0.047(4) 0.008(3) 0.011(3) 0.004(2)
C37 0.015(3) 0.033(3) 0.064(5) 0.009(3) 0.009(3) 0.003(2)
C38 0.020(3) 0.023(3) 0.054(4) 0.003(3) -0.002(3) -0.001(2)
C39 0.017(2) 0.018(2) 0.043(4) 0.001(2) 0.000(2) 0.002(2)
C40 0.016(2) 0.014(2) 0.035(3) 0.005(2) 0.002(2) 0.0026(17)
C41 0.023(3) 0.027(3) 0.039(4) -0.007(3) 0.003(3) -0.006(2)
C42 0.037(4) 0.029(3) 0.046(4) -0.008(3) 0.003(3) -0.009(3)
C43 0.043(4) 0.026(3) 0.045(4) -0.012(3) -0.003(3) -0.002(3)
C44 0.035(3) 0.027(3) 0.035(4) -0.012(3) 0.004(3) -0.001(3)
C45 0.023(3) 0.028(3) 0.029(3) -0.003(2) 0.002(2) -0.002(2)
C46 0.020(3) 0.026(3) 0.026(3) 0.003(2) -0.001(2) -0.006(2)
C47 0.030(3) 0.027(3) 0.027(3) 0.003(2) 0.005(2) -0.006(2)
C48 0.031(3) 0.027(3) 0.030(3) 0.000(2) 0.008(3) -0.010(2)
C49 0.022(3) 0.023(3) 0.037(3) -0.002(3) 0.004(2) -0.005(2)
C50 0.016(2) 0.024(3) 0.028(3) 0.000(2) 0.004(2) 0.000(2)
Dy2 0.01284(13) 0.01284(13) 0.0176(2) 0.000 0.000 0.000
Zn5 0.0139(3) 0.0133(3) 0.0220(3) 0.0001(2) 0.0026(2) 0.0000(2)
Zn6 0.0156(3) 0.0160(3) 0.0231(3) 0.0015(3) 0.0011(3) 0.0007(2)
Zn7 0.0143(3) 0.0158(3) 0.0257(3) 0.0010(2) 0.0027(2) 0.0006(2)
Zn8 0.0162(3) 0.0171(3) 0.0284(3) 0.0057(3) 0.0049(2) 0.0013(2)
O11 0.0190(18) 0.0171(18) 0.027(2) 0.0002(16) 0.0048(16) -0.0014(14)
O12 0.0172(18) 0.0141(17) 0.027(2) -0.0007(15) 0.0029(15) -0.0028(14)
O13 0.0177(18) 0.0220(19) 0.028(2) 0.0047(16) 0.0045(16) 0.0036(15)
O14 0.0141(17) 0.0213(19) 0.028(2) 0.0067(16) 0.0030(15) -0.0010(14)
O15 0.0180(18) 0.0126(17) 0.028(2) -0.0023(15) -0.0004(16) 0.0005(14)
O16 0.0153(17) 0.0172(17) 0.027(2) -0.0044(16) -0.0044(16) 0.0036(13)
O17 0.0197(19) 0.023(2) 0.030(2) 0.0052(18) 0.0032(18) 0.0002(15)
O18 0.0125(17) 0.0197(19) 0.030(2) 0.0051(16) 0.0031(15) -0.0010(14)
N11 0.023(2) 0.014(2) 0.032(3) 0.0030(19) 0.001(2) 0.0012(17)
N12 0.018(2) 0.0145(19) 0.027(2) 0.0022(18) 0.0049(19) -0.0012(16)
N13 0.020(2) 0.016(2) 0.025(2) 0.0002(18) 0.0062(19) 0.0016(17)
N14 0.017(2) 0.019(2) 0.026(2) 0.0020(19) 0.0049(18) -0.0016(17)
N15 0.017(2) 0.016(2) 0.023(2) -0.0016(17) -0.0004(18) -0.0012(16)
N16 0.0142(19) 0.015(2) 0.025(2) -0.0013(17) -0.0021(17) -0.0008(16)
N17 0.019(2) 0.016(2) 0.025(2) -0.0019(17) 0.0041(18) -0.0015(16)
N18 0.0141(19) 0.017(2) 0.026(2) -0.0015(18) 0.0045(18) -0.0023(16)
N19 0.024(2) 0.019(2) 0.034(3) 0.007(2) 0.003(2) 0.0034(19)
N20 0.019(2) 0.022(2) 0.029(3) 0.004(2) 0.0042(19) 0.0044(18)
C51 0.015(2) 0.016(2) 0.029(3) 0.003(2) 0.000(2) 0.0008(18)
C52 0.022(3) 0.019(2) 0.032(3) 0.002(2) 0.002(2) -0.001(2)
C53 0.037(4) 0.025(3) 0.041(4) -0.007(3) 0.010(3) -0.011(3)
C54 0.064(6) 0.031(4) 0.052(5) -0.016(3) 0.025(4) -0.022(4)
C55 0.044(4) 0.032(4) 0.053(5) -0.006(3) 0.008(4) -0.017(3)
C56 0.059(6) 0.045(5) 0.075(7) -0.024(5) 0.018(5) -0.025(4)
C57 0.057(5) 0.039(4) 0.075(7) -0.004(4) 0.008(5) -0.030(4)
C58 0.032(4) 0.035(4) 0.063(6) 0.005(4) 0.006(4) -0.014(3)
C59 0.029(3) 0.021(3) 0.051(4) 0.004(3) 0.006(3) -0.004(2)
C60 0.024(3) 0.018(3) 0.043(4) 0.002(2) 0.002(3) -0.003(2)
C61 0.020(3) 0.019(2) 0.026(3) 0.002(2) 0.002(2) 0.001(2)
C62 0.023(3) 0.018(2) 0.027(3) 0.002(2) 0.004(2) -0.001(2)
C63 0.030(3) 0.030(3) 0.029(3) 0.009(3) 0.005(3) 0.004(3)
C64 0.037(3) 0.032(3) 0.028(3) 0.006(3) 0.011(3) 0.006(3)
C65 0.029(3) 0.020(3) 0.030(3) 0.000(2) 0.010(2) -0.001(2)
C66 0.043(4) 0.025(3) 0.028(3) -0.001(2) 0.013(3) -0.006(3)
C67 0.035(3) 0.024(3) 0.038(4) -0.004(3) 0.018(3) -0.010(2)
C68 0.024(3) 0.030(3) 0.035(4) -0.007(3) 0.005(3) -0.004(2)
C69 0.022(3) 0.021(3) 0.031(3) -0.004(2) 0.006(2) -0.002(2)
C70 0.028(3) 0.019(2) 0.024(3) -0.005(2) 0.010(2) -0.006(2)
C71 0.018(2) 0.015(2) 0.024(3) -0.003(2) 0.001(2) 0.0022(19)
C72 0.022(3) 0.016(2) 0.024(3) -0.002(2) -0.001(2) -0.0023(19)
C73 0.032(3) 0.019(3) 0.033(3) -0.007(2) -0.008(3) 0.002(2)
C74 0.042(4) 0.022(3) 0.032(3) -0.008(2) -0.011(3) 0.001(3)
C75 0.027(3) 0.021(3) 0.025(3) -0.004(2) -0.005(2) 0.001(2)
C76 0.037(3) 0.027(3) 0.029(3) 0.001(2) -0.013(3) -0.004(3)
C77 0.029(3) 0.032(3) 0.031(3) 0.000(3) -0.009(3) 0.001(2)
C78 0.033(3) 0.029(3) 0.035(4) -0.004(3) -0.008(3) 0.009(3)
C79 0.027(3) 0.023(3) 0.027(3) -0.004(2) -0.005(3) 0.002(2)
C80 0.018(2) 0.020(2) 0.023(3) 0.001(2) -0.002(2) 0.0022(19)
C81 0.019(2) 0.014(2) 0.026(3) 0.000(2) 0.004(2) -0.0034(18)
C82 0.020(2) 0.016(2) 0.028(3) -0.003(2) 0.006(2) -0.0017(19)
C83 0.026(3) 0.019(3) 0.027(3) -0.001(2) 0.005(2) -0.002(2)
C84 0.028(3) 0.019(3) 0.032(3) -0.003(2) 0.010(3) -0.007(2)
C85 0.020(3) 0.021(3) 0.036(3) -0.006(2) 0.008(2) -0.007(2)
C86 0.025(3) 0.026(3) 0.046(4) -0.008(3) 0.015(3) -0.009(2)
C87 0.017(3) 0.030(3) 0.051(4) -0.003(3) 0.008(3) -0.007(2)
C88 0.019(3) 0.027(3) 0.049(4) -0.005(3) 0.001(3) -0.006(2)
C89 0.018(2) 0.020(3) 0.041(4) -0.006(2) 0.004(2) -0.003(2)
C90 0.019(2) 0.014(2) 0.034(3) -0.009(2) 0.005(2) -0.0075(18)
C91 0.027(3) 0.021(3) 0.034(3) 0.003(2) 0.004(3) 0.003(2)
C92 0.037(4) 0.028(3) 0.032(3) 0.008(3) 0.001(3) -0.001(3)
C93 0.040(4) 0.022(3) 0.051(5) 0.015(3) -0.002(3) 0.005(3)
C94 0.032(3) 0.032(3) 0.044(4) 0.007(3) 0.001(3) 0.013(3)
C95 0.022(3) 0.030(3) 0.040(4) 0.009(3) 0.006(3) 0.003(2)
C96 0.022(3) 0.031(3) 0.031(3) 0.007(3) 0.003(2) 0.006(2)
C97 0.018(3) 0.045(4) 0.036(4) 0.013(3) 0.002(2) 0.008(3)
C98 0.029(3) 0.041(4) 0.040(4) 0.012(3) 0.011(3) 0.016(3)
C99 0.037(4) 0.032(3) 0.034(4) 0.004(3) 0.010(3) 0.010(3)
C100 0.028(3) 0.025(3) 0.029(3) 0.004(2) 0.004(2) 0.003(2)
S1 0.0380(10) 0.0335(10) 0.0328(10) 0.0057(8) 0.0011(8) -0.0141(8)
O19 0.041(4) 0.057(5) 0.103(7) -0.003(5) 0.012(4) -0.023(3)
O20 0.128(9) 0.046(4) 0.057(5) 0.011(4) -0.032(6) -0.025(5)
O21 0.069(5) 0.043(4) 0.081(6) -0.006(4) 0.009(5) -0.014(4)
C101 0.072(7) 0.032(4) 0.031(4) -0.003(3) -0.001(4) -0.016(4)
F1 0.086(5) 0.052(4) 0.080(5) -0.015(4) 0.033(4) -0.039(4)
F2 0.074(5) 0.044(3) 0.097(6) -0.008(4) -0.037(4) 0.008(3)
F3 0.191(10) 0.054(4) 0.038(4) 0.016(3) -0.034(5) -0.042(5)
S2 0.0421(15) 0.0429(16) 0.0299(13) -0.0116(11) 0.0018(11) -0.0145(12)
O22 0.056(7) 0.156(14) 0.032(5) -0.003(7) 0.003(5) -0.045(8)
O23 0.084(8) 0.040(5) 0.051(6) 0.000(5) -0.022(6) -0.015(5)
O24 0.036(5) 0.037(5) 0.082(7) -0.011(5) 0.009(5) 0.000(4)
F4 0.054(6) 0.155(12) 0.071(7) -0.022(8) -0.004(5) 0.041(7)
F5 0.056(6) 0.086(7) 0.081(7) 0.016(6) -0.004(5) -0.035(5)
F6 0.073(6) 0.110(9) 0.038(5) 0.003(5) 0.013(4) -0.002(6)
C102 0.037(7) 0.108(14) 0.047(8) -0.032(9) -0.013(6) 0.017(8)
O25 0.052(4) 0.085(6) 0.081(5) 0.010(5) -0.021(4) -0.019(4)
O26 0.045(3) 0.048(3) 0.045(3) -0.001(3) -0.004(3) -0.007(3)
C103 0.043(5) 0.063(6) 0.052(5) 0.017(5) -0.011(4) -0.006(4)
C104 0.069(6) 0.040(4) 0.044(5) -0.003(4) -0.012(4) 0.000(4)
C105 0.055(5) 0.044(5) 0.056(6) -0.002(4) -0.004(4) -0.003(4)
C106 0.082(9) 0.097(10) 0.071(8) -0.008(8) 0.012(7) -0.002(7)

loop_
_atom_type_symbol
_atom_type_description
_atom_type_scat_dispersion_real
_atom_type_scat_dispersion_imag
_atom_type_scat_source
C C 0.0033 0.0016 'International Tables Vol C Tables 4.2.6.8 and 6.1.1.4'
H H 0.0000 0.0000 'International Tables Vol C Tables 4.2.6.8 and 6.1.1.4'
N N 0.0061 0.0033 'International Tables Vol C Tables 4.2.6.8 and 6.1.1.4'
O O 0.0106 0.0060 'International Tables Vol C Tables 4.2.6.8 and 6.1.1.4'
F F 0.0171 0.0103 'International Tables Vol C Tables 4.2.6.8 and 6.1.1.4'
S S 0.1246 0.1234 'International Tables Vol C Tables 4.2.6.8 and 6.1.1.4'
Zn Zn 0.2839 1.4301 'International Tables Vol C Tables 4.2.6.8 and 6.1.1.4'
Dy Dy -0.1892 4.4098 'International Tables Vol C Tables 4.2.6.8 and 6.1.1.4'

loop_
_geom_angle_atom_site_label_1
_geom_angle_atom_site_label_2
_geom_angle_atom_site_label_3
_geom_angle
_geom_angle_site_symmetry_1
_geom_angle_site_symmetry_3
O6 Dy1 O6 125.3(2) . 2_775
O6 Dy1 O6 77.81(9) . 3_755
O6 Dy1 O6 77.81(9) 2_775 3_755
O6 Dy1 O6 77.81(9) . 4_575
O6 Dy1 O6 77.81(9) 2_775 4_575
O6 Dy1 O6 125.3(2) 3_755 4_575
O6 Dy1 O4 69.57(14) . 3_755
O6 Dy1 O4 140.34(13) 2_775 3_755
O6 Dy1 O4 69.70(14) 3_755 3_755
O6 Dy1 O4 140.14(13) 4_575 3_755
O6 Dy1 O4 140.14(13) . 2_775
O6 Dy1 O4 69.70(14) 2_775 2_775
O6 Dy1 O4 69.57(14) 3_755 2_775
O6 Dy1 O4 140.34(13) 4_575 2_775
O4 Dy1 O4 77.90(9) 3_755 2_775
O6 Dy1 O4 140.34(13) . 4_575
O6 Dy1 O4 69.57(14) 2_775 4_575
O6 Dy1 O4 140.14(13) 3_755 4_575
O6 Dy1 O4 69.70(14) 4_575 4_575
O4 Dy1 O4 125.5(2) 3_755 4_575
O4 Dy1 O4 77.90(9) 2_775 4_575
O6 Dy1 O4 69.71(14) . .
O6 Dy1 O4 140.14(13) 2_775 .
O6 Dy1 O4 140.34(13) 3_755 .
O6 Dy1 O4 69.57(14) 4_575 .
O4 Dy1 O4 77.90(9) 3_755 .
O4 Dy1 O4 125.5(2) 2_775 .
O4 Dy1 O4 77.90(9) 4_575 .
O1 Zn1 N8 167.77(18) . 4_575
O1 Zn1 O2 78.48(16) . .
N8 Zn1 O2 89.57(17) 4_575 .
O1 Zn1 N9 90.10(18) . .
N8 Zn1 N9 102.12(19) 4_575 .
O2 Zn1 N9 164.80(17) . .
O1 Zn1 N7 103.97(17) . 4_575
N8 Zn1 N7 77.56(18) 4_575 4_575
O2 Zn1 N7 86.27(17) . 4_575
N9 Zn1 N7 86.80(18) . 4_575
O1 Zn1 O5 89.48(16) . .
N8 Zn1 O5 89.42(16) 4_575 .
O2 Zn1 O5 97.14(15) . .
N9 Zn1 O5 92.72(17) . .
N7 Zn1 O5 166.54(15) 4_575 .
O7 Zn2 N2 168.23(17) . .
O7 Zn2 O8 78.36(15) . .
N2 Zn2 O8 90.12(17) . .
O7 Zn2 N10 90.09(18) . .
N2 Zn2 N10 101.69(19) . .
O8 Zn2 N10 163.30(17) . .
O7 Zn2 N1 103.67(17) . .
N2 Zn2 N1 77.63(18) . .
O8 Zn2 N1 86.11(17) . .
N10 Zn2 N1 84.96(19) . .
O7 Zn2 O3 89.32(16) . 3_755
N2 Zn2 O3 90.04(17) . 3_755
O8 Zn2 O3 98.51(15) . 3_755
N10 Zn2 O3 93.31(17) . 3_755
N1 Zn2 O3 166.88(15) . 3_755
O2 Zn3 N4 121.11(18) . .
O2 Zn3 O4 112.41(18) . 3_755
N4 Zn3 O4 86.62(17) . 3_755
O2 Zn3 O3 101.74(16) . 3_755
N4 Zn3 O3 137.13(18) . 3_755
O4 Zn3 O3 77.61(15) 3_755 3_755
O2 Zn3 N3 102.75(18) . .
N4 Zn3 N3 74.96(18) . .
O4 Zn3 N3 144.84(18) 3_755 .
O3 Zn3 N3 95.71(17) 3_755 .
O8 Zn4 N6 120.49(17) . .
O8 Zn4 O6 112.94(17) . 3_755
N6 Zn4 O6 86.68(16) . 3_755
O8 Zn4 O5 101.29(16) . 3_755
N6 Zn4 O5 138.19(17) . 3_755
O6 Zn4 O5 77.78(15) 3_755 3_755
O8 Zn4 N5 101.81(17) . .
N6 Zn4 N5 74.93(17) . .
O6 Zn4 N5 145.25(16) 3_755 .
O5 Zn4 N5 96.45(16) 3_755 .
C1 O1 Zn1 112.0(4) . .
N2 O2 Zn3 113.6(3) . .
N2 O2 Zn1 110.1(3) . .
Zn3 O2 Zn1 135.6(2) . .
C11 O3 Zn3 107.4(3) . 4_575
C11 O3 Zn2 104.2(3) . 4_575
Zn3 O3 Zn2 102.18(17) 4_575 4_575
N4 O4 Zn3 111.7(3) . 4_575
N4 O4 Dy1 120.9(3) . .
Zn3 O4 Dy1 120.14(17) 4_575 .
C21 O5 Zn4 107.5(3) . 4_575
C21 O5 Zn1 103.2(3) . .
Zn4 O5 Zn1 102.57(17) 4_575 .
N6 O6 Zn4 111.7(3) . 4_575
N6 O6 Dy1 121.9(3) . .
Zn4 O6 Dy1 120.23(16) 4_575 .
C31 O7 Zn2 112.8(3) . .
N8 O8 Zn4 113.9(3) . .
N8 O8 Zn2 110.0(3) . .
Zn4 O8 Zn2 134.96(19) . .
C2 N1 C10 118.8(5) . .
C2 N1 Zn2 110.1(4) . .
C10 N1 Zn2 130.8(4) . .
C1 N2 O2 113.2(4) . .
C1 N2 Zn2 118.8(4) . .
O2 N2 Zn2 128.0(4) . .
C12 N3 C20 118.2(5) . .
C12 N3 Zn3 111.6(4) . .
C20 N3 Zn3 130.0(4) . .
C11 N4 O4 113.2(5) . .
C11 N4 Zn3 121.8(4) . .
O4 N4 Zn3 124.3(3) . .
C22 N5 C30 118.3(5) . .
C22 N5 Zn4 110.8(3) . .
C30 N5 Zn4 130.5(4) . .
C21 N6 O6 114.2(4) . .
C21 N6 Zn4 121.3(4) . .
O6 N6 Zn4 124.0(3) . .
C32 N7 C40 118.9(5) . .
C32 N7 Zn1 109.8(4) . 3_755
C40 N7 Zn1 130.9(4) . 3_755
C31 N8 O8 113.0(4) . .
C31 N8 Zn1 118.7(4) . 3_755
O8 N8 Zn1 128.3(3) . 3_755
C50 N9 C46 117.7(5) . .
C50 N9 Zn1 121.0(4) . .
C46 N9 Zn1 120.4(4) . .
C41 N10 C45 117.7(6) . .
C41 N10 Zn2 119.7(5) . .
C45 N10 Zn2 121.1(4) . .
O1 C1 N2 125.8(5) . .
O1 C1 C2 118.1(5) . .
N2 C1 C2 116.1(5) . .
N1 C2 C3 123.4(5) . .
N1 C2 C1 117.1(5) . .
C3 C2 C1 119.5(5) . .
C4 C3 C2 118.5(6) . .
C4 C3 H3 120.7 . .
C2 C3 H3 120.7 . .
C3 C4 C5 119.4(6) . .
C3 C4 H4 120.3 . .
C5 C4 H4 120.3 . .
C6 C5 C4 122.0(6) . .
C6 C5 C10 119.6(6) . .
C4 C5 C10 118.4(5) . .
C7 C6 C5 119.5(7) . .
C7 C6 H6 120.3 . .
C5 C6 H6 120.3 . .
C8 C7 C6 119.9(6) . .
C8 C7 H7 120.0 . .
C6 C7 H7 120.0 . .
C9 C8 C7 122.0(7) . .
C9 C8 H8 119.0 . .
C7 C8 H8 119.0 . .
C8 C9 C10 119.1(7) . .
C8 C9 H9 120.4 . .
C10 C9 H9 120.4 . .
N1 C10 C9 118.7(6) . .
N1 C10 C5 121.4(6) . .
C9 C10 C5 119.9(5) . .
N4 C11 O3 125.3(5) . .
N4 C11 C12 114.0(5) . .
O3 C11 C12 120.8(5) . .
N3 C12 C13 124.2(5) . .
N3 C12 C11 116.3(5) . .
C13 C12 C11 119.5(5) . .
C14 C13 C12 118.0(6) . .
C14 C13 H13 121.0 . .
C12 C13 H13 121.0 . .
C13 C14 C15 119.9(6) . .
C13 C14 H14 120.1 . .
C15 C14 H14 120.1 . .
C14 C15 C16 122.9(6) . .
C14 C15 C20 118.7(5) . .
C16 C15 C20 118.3(6) . .
C17 C16 C15 120.3(6) . .
C17 C16 H16 119.8 . .
C15 C16 H16 119.8 . .
C18 C17 C16 120.4(6) . .
C18 C17 H17 119.8 . .
C16 C17 H17 119.8 . .
C19 C18 C17 121.5(7) . .
C19 C18 H18 119.2 . .
C17 C18 H18 119.2 . .
C18 C19 C20 119.3(6) . .
C18 C19 H19 120.3 . .
C20 C19 H19 120.3 . .
N3 C20 C19 119.1(5) . .
N3 C20 C15 120.8(5) . .
C19 C20 C15 120.0(5) . .
N6 C21 O5 124.8(5) . .
N6 C21 C22 115.3(5) . .
O5 C21 C22 119.8(5) . .
N5 C22 C23 123.5(5) . .
N5 C22 C21 115.8(5) . .
C23 C22 C21 120.7(5) . .
C24 C23 C22 118.9(6) . .
C24 C23 H23 120.6 . .
C22 C23 H23 120.6 . .
C23 C24 C25 119.8(6) . .
C23 C24 H24 120.1 . .
C25 C24 H24 120.1 . .
C24 C25 C30 118.2(5) . .
C24 C25 C26 123.0(6) . .
C30 C25 C26 118.7(5) . .
C27 C26 C25 120.5(6) . .
C27 C26 H26 119.8 . .
C25 C26 H26 119.8 . .
C26 C27 C28 120.5(6) . .
C26 C27 H27 119.8 . .
C28 C27 H27 119.8 . .
C29 C28 C27 121.2(6) . .
C29 C28 H28 119.4 . .
C27 C28 H28 119.4 . .
C28 C29 C30 119.4(6) . .
C28 C29 H29 120.3 . .
C30 C29 H29 120.3 . .
N5 C30 C29 119.0(5) . .
N5 C30 C25 121.2(5) . .
C29 C30 C25 119.7(5) . .
O7 C31 N8 125.5(5) . .
O7 C31 C32 118.4(5) . .
N8 C31 C32 116.0(5) . .
N7 C32 C33 123.4(5) . .
N7 C32 C31 117.7(5) . .
C33 C32 C31 119.0(5) . .
C34 C33 C32 118.6(6) . .
C34 C33 H33 120.7 . .
C32 C33 H33 120.7 . .
C33 C34 C35 120.0(6) . .
C33 C34 H34 120.0 . .
C35 C34 H34 120.0 . .
C34 C35 C36 122.6(6) . .
C34 C35 C40 118.2(5) . .
C36 C35 C40 119.2(6) . .
C37 C36 C35 119.4(7) . .
C37 C36 H36 120.3 . .
C35 C36 H36 120.3 . .
C36 C37 C38 121.4(6) . .
C36 C37 H37 119.3 . .
C38 C37 H37 119.3 . .
C39 C38 C37 120.3(7) . .
C39 C38 H38 119.8 . .
C37 C38 H38 119.8 . .
C38 C39 C40 120.0(7) . .
C38 C39 H39 120.0 . .
C40 C39 H39 120.0 . .
N7 C40 C39 119.3(6) . .
N7 C40 C35 121.0(6) . .
C39 C40 C35 119.7(5) . .
N10 C41 C42 123.5(7) . .
N10 C41 H41 118.2 . .
C42 C41 H41 118.2 . .
C43 C42 C41 118.6(7) . .
C43 C42 H42 120.7 . .
C41 C42 H42 120.7 . .
C42 C43 C44 118.1(6) . .
C42 C43 H43 121.0 . .
C44 C43 H43 121.0 . .
C45 C44 C43 118.7(7) . .
C45 C44 H44 120.6 . .
C43 C44 H44 120.6 . .
N10 C45 C44 123.4(6) . .
N10 C45 H45 118.3 . .
C44 C45 H45 118.3 . .
N9 C46 C47 122.5(6) . .
N9 C46 H46 118.8 . .
C47 C46 H46 118.8 . .
C48 C47 C46 118.5(6) . .
C48 C47 H47 120.7 . .
C46 C47 H47 120.7 . .
C49 C48 C47 119.4(6) . .
C49 C48 H48 120.3 . .
C47 C48 H48 120.3 . .
C48 C49 C50 118.5(6) . .
C48 C49 H49 120.8 . .
C50 C49 H49 120.8 . .
N9 C50 C49 123.4(6) . .
N9 C50 H50 118.3 . .
C49 C50 H50 118.3 . .
O16 Dy2 O16 125.2(2) . 2_665
O16 Dy2 O16 77.76(9) . 4_565
O16 Dy2 O16 77.76(9) 2_665 4_565
O16 Dy2 O16 77.76(9) . 3_655
O16 Dy2 O16 77.76(9) 2_665 3_655
O16 Dy2 O16 125.2(2) 4_565 3_655
O16 Dy2 O14 69.56(15) . .
O16 Dy2 O14 140.66(13) 2_665 .
O16 Dy2 O14 139.91(13) 4_565 .
O16 Dy2 O14 70.07(14) 3_655 .
O16 Dy2 O14 140.65(13) . 2_665
O16 Dy2 O14 69.56(15) 2_665 2_665
O16 Dy2 O14 70.07(14) 4_565 2_665
O16 Dy2 O14 139.91(13) 3_655 2_665
O14 Dy2 O14 125.1(2) . 2_665
O16 Dy2 O14 139.91(13) . 3_655
O16 Dy2 O14 70.07(14) 2_665 3_655
O16 Dy2 O14 140.65(13) 4_565 3_655
O16 Dy2 O14 69.56(15) 3_655 3_655
O14 Dy2 O14 77.75(9) . 3_655
O14 Dy2 O14 77.75(9) 2_665 3_655
O16 Dy2 O14 70.07(14) . 4_565
O16 Dy2 O14 139.91(13) 2_665 4_565
O16 Dy2 O14 69.56(15) 4_565 4_565
O16 Dy2 O14 140.65(13) 3_655 4_565
O14 Dy2 O14 77.75(9) . 4_565
O14 Dy2 O14 77.75(9) 2_665 4_565
O14 Dy2 O14 125.1(2) 3_655 4_565
O18 Zn5 N16 121.32(19) . 3_655
O18 Zn5 O16 112.80(18) . .
N16 Zn5 O16 86.36(17) 3_655 .
O18 Zn5 O15 101.09(17) . .
N16 Zn5 O15 137.57(18) 3_655 .
O16 Zn5 O15 77.69(15) . .
O18 Zn5 N15 102.04(18) . 3_655
N16 Zn5 N15 74.83(18) 3_655 3_655
O16 Zn5 N15 145.16(18) . 3_655
O15 Zn5 N15 96.60(17) . 3_655
O12 Zn6 N14 120.17(19) . 3_655
O12 Zn6 O14 112.33(18) . .
N14 Zn6 O14 86.60(17) 3_655 .
O12 Zn6 O13 101.46(17) . .
N14 Zn6 O13 138.36(19) 3_655 .
O14 Zn6 O13 77.73(16) . .
O12 Zn6 N13 102.20(18) . 3_655
N14 Zn6 N13 74.79(18) 3_655 3_655
O14 Zn6 N13 145.45(18) . 3_655
O13 Zn6 N13 97.02(17) . 3_655
O11 Zn7 N18 167.91(18) . 3_655
O11 Zn7 O12 77.69(16) . .
N18 Zn7 O12 90.29(18) 3_655 .
O11 Zn7 N20 90.33(19) . .
N18 Zn7 N20 101.7(2) 3_655 .
O12 Zn7 N20 162.29(18) . .
O11 Zn7 N17 102.42(18) . 3_655
N18 Zn7 N17 77.59(18) 3_655 3_655
O12 Zn7 N17 85.28(17) . 3_655
N20 Zn7 N17 84.61(19) . 3_655
O11 Zn7 O15 90.67(16) . 3_655
N18 Zn7 O15 89.93(17) 3_655 3_655
O12 Zn7 O15 99.15(15) . 3_655
N20 Zn7 O15 93.93(17) . 3_655
N17 Zn7 O15 166.82(16) 3_655 3_655
O17 Zn8 N12 167.74(19) . .
O17 Zn8 O18 78.30(17) . .
N12 Zn8 O18 89.61(18) . .
O17 Zn8 N19 88.32(19) . .
N12 Zn8 N19 103.9(2) . .
O18 Zn8 N19 162.54(19) . .
O17 Zn8 N11 103.43(19) . .
N12 Zn8 N11 77.66(19) . .
O18 Zn8 N11 86.93(18) . .
N19 Zn8 N11 85.3(2) . .
O17 Zn8 O13 90.18(17) . .
N12 Zn8 O13 89.40(18) . .
O18 Zn8 O13 97.64(16) . .
N19 Zn8 O13 93.52(19) . .
N11 Zn8 O13 166.28(17) . .
C51 O11 Zn7 113.1(4) . .
N12 O12 Zn6 113.9(3) . .
N12 O12 Zn7 110.0(3) . .
Zn6 O12 Zn7 135.5(2) . .
C61 O13 Zn6 108.0(4) . .
C61 O13 Zn8 104.9(4) . .
Zn6 O13 Zn8 103.18(18) . .
N14 O14 Zn6 111.1(3) . .
N14 O14 Dy2 122.2(3) . .
Zn6 O14 Dy2 120.30(17) . .
C71 O15 Zn5 108.0(3) . .
C71 O15 Zn7 103.2(3) . 4_565
Zn5 O15 Zn7 103.33(18) . 4_565
N16 O16 Zn5 110.8(3) . .
N16 O16 Dy2 122.2(3) . .
Zn5 O16 Dy2 120.24(17) . .
C81 O17 Zn8 112.4(4) . .
N18 O18 Zn5 113.0(3) . .
N18 O18 Zn8 109.9(3) . .
Zn5 O18 Zn8 136.0(2) . .
C52 N11 C60 119.6(6) . .
C52 N11 Zn8 110.0(4) . .
C60 N11 Zn8 130.4(4) . .
C51 N12 O12 113.3(5) . .
C51 N12 Zn8 117.7(4) . .
O12 N12 Zn8 128.5(4) . .
C62 N13 C70 118.0(5) . .
C62 N13 Zn6 111.3(4) . 4_565
C70 N13 Zn6 130.4(4) . 4_565
C61 N14 O14 114.9(5) . .
C61 N14 Zn6 121.0(4) . 4_565
O14 N14 Zn6 123.5(4) . 4_565
C72 N15 C80 118.1(5) . .
C72 N15 Zn5 110.8(4) . 4_565
C80 N15 Zn5 130.7(4) . 4_565
C71 N16 O16 114.6(5) . .
C71 N16 Zn5 121.2(4) . 4_565
O16 N16 Zn5 123.5(3) . 4_565
C82 N17 C90 119.9(5) . .
C82 N17 Zn7 109.6(4) . 4_565
C90 N17 Zn7 129.9(4) . 4_565
C81 N18 O18 113.3(5) . .
C81 N18 Zn7 118.6(4) . 4_565
O18 N18 Zn7 128.0(4) . 4_565
C95 N19 C91 117.9(6) . .
C95 N19 Zn8 119.6(5) . .
C91 N19 Zn8 120.4(4) . .
C96 N20 C100 118.4(6) . .
C96 N20 Zn7 119.4(5) . .
C100 N20 Zn7 121.0(4) . .
O11 C51 N12 125.1(5) . .
O11 C51 C52 118.4(5) . .
N12 C51 C52 116.5(5) . .
N11 C52 C53 123.5(6) . .
N11 C52 C51 117.6(6) . .
C53 C52 C51 118.9(6) . .
C54 C53 C52 118.4(7) . .
C54 C53 H53 120.8 . .
C52 C53 H53 120.8 . .
C53 C54 C55 119.3(7) . .
C53 C54 H54 120.4 . .
C55 C54 H54 120.4 . .
C54 C55 C56 122.1(8) . .
C54 C55 C60 119.3(7) . .
C56 C55 C60 118.6(8) . .
C55 C56 C57 119.8(9) . .
C55 C56 H56 120.1 . .
C57 C56 H56 120.1 . .
C58 C57 C56 120.1(7) . .
C58 C57 H57 120.0 . .
C56 C57 H57 120.0 . .
C59 C58 C57 120.7(8) . .
C59 C58 H58 119.7 . .
C57 C58 H58 119.7 . .
C58 C59 C60 121.2(8) . .
C58 C59 H59 119.4 . .
C60 C59 H59 119.4 . .
N11 C60 C59 120.6(6) . .
N11 C60 C55 119.9(6) . .
C59 C60 C55 119.5(6) . .
N14 C61 O13 123.6(5) . .
N14 C61 C62 115.4(5) . .
O13 C61 C62 121.1(5) . .
N13 C62 C63 123.2(6) . .
N13 C62 C61 115.9(5) . .
C63 C62 C61 120.9(6) . .
C64 C63 C62 118.9(6) . .
C64 C63 H63 120.6 . .
C62 C63 H63 120.6 . .
C63 C64 C65 120.2(6) . .
C63 C64 H64 119.9 . .
C65 C64 H64 119.9 . .
C64 C65 C70 118.1(6) . .
C64 C65 C66 122.8(6) . .
C70 C65 C66 119.1(6) . .
C67 C66 C65 120.2(7) . .
C67 C66 H66 119.9 . .
C65 C66 H66 119.9 . .
C66 C67 C68 120.4(6) . .
C66 C67 H67 119.8 . .
C68 C67 H67 119.8 . .
C69 C68 C67 121.0(7) . .
C69 C68 H68 119.5 . .
C67 C68 H68 119.5 . .
C68 C69 C70 119.9(7) . .
C68 C69 H69 120.1 . .
C70 C69 H69 120.1 . .
N13 C70 C69 119.1(6) . .
N13 C70 C65 121.5(6) . .
C69 C70 C65 119.3(6) . .
N16 C71 O15 124.2(5) . .
N16 C71 C72 114.7(5) . .
O15 C71 C72 121.1(5) . .
N15 C72 C73 123.2(6) . .
N15 C72 C71 116.8(5) . .
C73 C72 C71 120.0(5) . .
C74 C73 C72 119.7(6) . .
C74 C73 H73 120.2 . .
C72 C73 H73 120.2 . .
C73 C74 C75 118.9(6) . .
C73 C74 H74 120.5 . .
C75 C74 H74 120.5 . .
C80 C75 C76 119.4(5) . .
C80 C75 C74 118.5(6) . .
C76 C75 C74 122.1(6) . .
C77 C76 C75 120.3(6) . .
C77 C76 H76 119.8 . .
C75 C76 H76 119.8 . .
C76 C77 C78 119.5(6) . .
C76 C77 H77 120.2 . .
C78 C77 H77 120.2 . .
C79 C78 C77 122.0(6) . .
C79 C78 H78 119.0 . .
C77 C78 H78 119.0 . .
C78 C79 C80 119.0(6) . .
C78 C79 H79 120.5 . .
C80 C79 H79 120.5 . .
N15 C80 C75 121.4(5) . .
N15 C80 C79 118.8(5) . .
C75 C80 C79 119.7(5) . .
O17 C81 N18 125.9(5) . .
O17 C81 C82 118.2(5) . .
N18 C81 C82 115.8(5) . .
N17 C82 C83 122.6(5) . .
N17 C82 C81 117.9(5) . .
C83 C82 C81 119.4(6) . .
C84 C83 C82 118.6(6) . .
C84 C83 H83 120.7 . .
C82 C83 H83 120.7 . .
C83 C84 C85 120.3(6) . .
C83 C84 H84 119.8 . .
C85 C84 H84 119.8 . .
C84 C85 C86 123.9(6) . .
C84 C85 C90 118.2(5) . .
C86 C85 C90 117.9(6) . .
C87 C86 C85 120.7(7) . .
C87 C86 H86 119.6 . .
C85 C86 H86 119.6 . .
C86 C87 C88 120.5(6) . .
C86 C87 H87 119.8 . .
C88 C87 H87 119.8 . .
C89 C88 C87 120.5(7) . .
C89 C88 H88 119.7 . .
C87 C88 H88 119.7 . .
C88 C89 C90 120.7(7) . .
C88 C89 H89 119.6 . .
C90 C89 H89 119.6 . .
N17 C90 C89 120.1(6) . .
N17 C90 C85 120.3(6) . .
C89 C90 C85 119.6(5) . .
N19 C91 C92 122.5(6) . .
N19 C91 H91 118.7 . .
C92 C91 H91 118.7 . .
C93 C92 C91 119.0(7) . .
C93 C92 H92 120.5 . .
C91 C92 H92 120.5 . .
C92 C93 C94 118.6(6) . .
C92 C93 H93 120.7 . .
C94 C93 H93 120.7 . .
C95 C94 C93 118.4(6) . .
C95 C94 H94 120.8 . .
C93 C94 H94 120.8 . .
N19 C95 C94 123.4(6) . .
N19 C95 H95 118.3 . .
C94 C95 H95 118.3 . .
N20 C96 C97 122.7(7) . .
N20 C96 H96 118.7 . .
C97 C96 H96 118.7 . .
C98 C97 C96 118.1(7) . .
C98 C97 H97 120.9 . .
C96 C97 H97 120.9 . .
C99 C98 C97 119.5(6) . .
C99 C98 H98 120.2 . .
C97 C98 H98 120.2 . .
C98 C99 C100 119.1(7) . .
C98 C99 H99 120.5 . .
C100 C99 H99 120.5 . .
N20 C100 C99 122.1(6) . .
N20 C100 H10 118.9 . .
C99 C100 H10 118.9 . .
O21 S1 O19 113.3(5) . .
O21 S1 O20 116.5(7) . .
O19 S1 O20 113.8(7) . .
O21 S1 C101 103.9(5) . .
O19 S1 C101 103.9(6) . .
O20 S1 C101 103.4(5) . .
F3 C101 F2 111.9(11) . .
F3 C101 F1 104.9(10) . .
F2 C101 F1 105.7(8) . .
F3 C101 S1 112.2(7) . .
F2 C101 S1 111.7(8) . .
F1 C101 S1 110.0(8) . .
O24 S2 O22 113.0(9) . .
O24 S2 O23 116.2(6) . .
O22 S2 O23 114.4(8) . .
O24 S2 C102 103.0(8) . .
O22 S2 C102 105.0(7) . .
O23 S2 C102 103.3(8) . .
F4 C102 F6 108.9(13) . .
F4 C102 F5 106.4(13) . .
F6 C102 F5 104.5(17) . .
F4 C102 S2 113.0(15) . .
F6 C102 S2 113.2(11) . .
F5 C102 S2 110.3(10) . .
C103 O26 C104 117.0(8) . .
O25 C103 O26 122.4(11) . .
O25 C103 C106 126.0(11) . .
O26 C103 C106 111.2(9) . .
O26 C104 C105 108.6(8) . .
O26 C104 H10B 110.0 . .
C105 C104 H10B 110.0 . .
O26 C104 H10C 110.0 . .
C105 C104 H10C 110.0 . .
H10B C104 H10C 108.3 . .
C104 C105 H10D 109.5 . .
C104 C105 H10E 109.5 . .
H10D C105 H10E 109.5 . .
C104 C105 H10F 109.5 . .
H10D C105 H10F 109.5 . .
H10E C105 H10F 109.5 . .
C103 C106 H10G 109.5 . .
C103 C106 H10H 109.5 . .
H10G C106 H10H 109.5 . .
C103 C106 H10I 109.5 . .
H10G C106 H10I 109.5 . .
H10H C106 H10I 109.5 . .

loop_
_geom_bond_atom_site_label_1
_geom_bond_atom_site_label_2
_geom_bond_distance
_geom_bond_site_symmetry_2
Dy1 O6 2.352(4) .
Dy1 O6 2.352(4) 2_775
Dy1 O6 2.352(4) 3_755
Dy1 O6 2.352(4) 4_575
Dy1 O4 2.359(4) 3_755
Dy1 O4 2.359(4) 2_775
Dy1 O4 2.359(4) 4_575
Dy1 O4 2.359(4) .
Zn1 O1 2.000(4) .
Zn1 N8 2.025(5) 4_575
Zn1 O2 2.136(4) .
Zn1 N9 2.152(5) .
Zn1 N7 2.246(5) 4_575
Zn1 O5 2.375(4) .
Zn2 O7 1.998(4) .
Zn2 N2 2.027(4) .
Zn2 O8 2.137(4) .
Zn2 N10 2.171(5) .
Zn2 N1 2.235(5) .
Zn2 O3 2.349(4) 3_755
Zn3 O2 1.975(4) .
Zn3 N4 2.034(5) .
Zn3 O4 2.060(4) 3_755
Zn3 O3 2.080(4) 3_755
Zn3 N3 2.264(5) .
Zn4 O8 1.979(4) .
Zn4 N6 2.041(4) .
Zn4 O6 2.065(4) 3_755
Zn4 O5 2.081(4) 3_755
Zn4 N5 2.288(4) .
O1 C1 1.295(7) .
O2 N2 1.391(6) .
O3 C11 1.300(7) .
O3 Zn3 2.080(4) 4_575
O3 Zn2 2.349(4) 4_575
O4 N4 1.369(6) .
O4 Zn3 2.060(4) 4_575
O5 C21 1.319(6) .
O5 Zn4 2.081(4) 4_575
O6 N6 1.366(6) .
O6 Zn4 2.065(4) 4_575
O7 C31 1.290(7) .
O8 N8 1.401(5) .
N1 C2 1.331(7) .
N1 C10 1.375(7) .
N2 C1 1.302(8) .
N3 C12 1.330(7) .
N3 C20 1.377(7) .
N4 C11 1.297(7) .
N5 C22 1.339(7) .
N5 C30 1.365(7) .
N6 C21 1.285(7) .
N7 C32 1.317(8) .
N7 C40 1.369(7) .
N7 Zn1 2.246(5) 3_755
N8 C31 1.305(7) .
N8 Zn1 2.025(5) 3_755
N9 C50 1.340(7) .
N9 C46 1.350(8) .
N10 C41 1.321(8) .
N10 C45 1.339(8) .
C1 C2 1.496(7) .
C2 C3 1.404(9) .
C3 C4 1.396(8) .
C3 H3 0.9500 .
C4 C5 1.406(10) .
C4 H4 0.9500 .
C5 C6 1.403(9) .
C5 C10 1.419(9) .
C6 C7 1.401(11) .
C6 H6 0.9500 .
C7 C8 1.381(12) .
C7 H7 0.9500 .
C8 C9 1.379(8) .
C8 H8 0.9500 .
C9 C10 1.402(9) .
C9 H9 0.9500 .
C11 C12 1.493(8) .
C12 C13 1.411(8) .
C13 C14 1.383(9) .
C13 H13 0.9500 .
C14 C15 1.398(10) .
C14 H14 0.9500 .
C15 C16 1.414(9) .
C15 C20 1.435(8) .
C16 C17 1.390(11) .
C16 H16 0.9500 .
C17 C18 1.385(10) .
C17 H17 0.9500 .
C18 C19 1.380(8) .
C18 H18 0.9500 .
C19 C20 1.411(8) .
C19 H19 0.9500 .
C21 C22 1.490(8) .
C22 C23 1.406(8) .
C23 C24 1.361(8) .
C23 H23 0.9500 .
C24 C25 1.408(9) .
C24 H24 0.9500 .
C25 C30 1.429(8) .
C25 C26 1.440(8) .
C26 C27 1.351(10) .
C26 H26 0.9500 .
C27 C28 1.418(9) .
C27 H27 0.9500 .
C28 C29 1.386(9) .
C28 H28 0.9500 .
C29 C30 1.413(8) .
C29 H29 0.9500 .
C31 C32 1.496(7) .
C32 C33 1.428(8) .
C33 C34 1.356(8) .
C33 H33 0.9500 .
C34 C35 1.408(10) .
C34 H34 0.9500 .
C35 C36 1.429(8) .
C35 C40 1.432(9) .
C36 C37 1.384(12) .
C36 H36 0.9500 .
C37 C38 1.415(12) .
C37 H37 0.9500 .
C38 C39 1.379(9) .
C38 H38 0.9500 .
C39 C40 1.423(9) .
C39 H39 0.9500 .
C41 C42 1.395(9) .
C41 H41 0.9500 .
C42 C43 1.384(11) .
C42 H42 0.9500 .
C43 C44 1.401(10) .
C43 H43 0.9500 .
C44 C45 1.377(9) .
C44 H44 0.9500 .
C45 H45 0.9500 .
C46 C47 1.398(8) .
C46 H46 0.9500 .
C47 C48 1.389(10) .
C47 H47 0.9500 .
C48 C49 1.376(10) .
C48 H48 0.9500 .
C49 C50 1.392(8) .
C49 H49 0.9500 .
C50 H50 0.9500 .
Dy2 O16 2.345(4) .
Dy2 O16 2.345(4) 2_665
Dy2 O16 2.345(4) 4_565
Dy2 O16 2.345(4) 3_655
Dy2 O14 2.348(4) .
Dy2 O14 2.348(4) 2_665
Dy2 O14 2.348(4) 3_655
Dy2 O14 2.348(4) 4_565
Zn5 O18 1.974(4) .
Zn5 N16 2.036(5) 3_655
Zn5 O16 2.078(4) .
Zn5 O15 2.080(4) .
Zn5 N15 2.279(5) 3_655
Zn6 O12 1.977(4) .
Zn6 N14 2.041(5) 3_655
Zn6 O14 2.069(4) .
Zn6 O13 2.084(4) .
Zn6 N13 2.269(5) 3_655
Zn7 O11 2.003(4) .
Zn7 N18 2.031(5) 3_655
Zn7 O12 2.148(4) .
Zn7 N20 2.189(5) .
Zn7 N17 2.242(5) 3_655
Zn7 O15 2.302(4) 3_655
Zn8 O17 2.009(4) .
Zn8 N12 2.043(5) .
Zn8 O18 2.147(4) .
Zn8 N19 2.186(5) .
Zn8 N11 2.237(5) .
Zn8 O13 2.336(5) .
O11 C51 1.283(7) .
O12 N12 1.386(6) .
O13 C61 1.314(7) .
O14 N14 1.369(6) .
O15 C71 1.311(7) .
O15 Zn7 2.302(4) 4_565
O16 N16 1.372(6) .
O17 C81 1.290(7) .
O18 N18 1.398(6) .
N11 C52 1.330(8) .
N11 C60 1.363(8) .
N12 C51 1.310(8) .
N13 C62 1.346(8) .
N13 C70 1.373(7) .
N13 Zn6 2.269(5) 4_565
N14 C61 1.298(8) .
N14 Zn6 2.041(5) 4_565
N15 C72 1.325(7) .
N15 C80 1.377(7) .
N15 Zn5 2.279(5) 4_565
N16 C71 1.295(7) .
N16 Zn5 2.036(5) 4_565
N17 C82 1.326(8) .
N17 C90 1.362(7) .
N17 Zn7 2.242(5) 4_565
N18 C81 1.306(8) .
N18 Zn7 2.031(5) 4_565
N19 C95 1.339(8) .
N19 C91 1.346(8) .
N20 C96 1.343(8) .
N20 C100 1.344(9) .
C51 C52 1.487(8) .
C52 C53 1.395(10) .
C53 C54 1.387(10) .
C53 H53 0.9500 .
C54 C55 1.396(11) .
C54 H54 0.9500 .
C55 C56 1.410(11) .
C55 C60 1.426(11) .
C56 C57 1.413(13) .
C56 H56 0.9500 .
C57 C58 1.396(14) .
C57 H57 0.9500 .
C58 C59 1.352(10) .
C58 H58 0.9500 .
C59 C60 1.409(10) .
C59 H59 0.9500 .
C61 C62 1.463(8) .
C62 C63 1.403(9) .
C63 C64 1.364(9) .
C63 H63 0.9500 .
C64 C65 1.404(10) .
C64 H64 0.9500 .
C65 C70 1.421(9) .
C65 C66 1.432(9) .
C66 C67 1.370(11) .
C66 H66 0.9500 .
C67 C68 1.405(11) .
C67 H67 0.9500 .
C68 C69 1.380(9) .
C68 H68 0.9500 .
C69 C70 1.417(9) .
C69 H69 0.9500 .
C71 C72 1.474(8) .
C72 C73 1.420(8) .
C73 C74 1.342(9) .
C73 H73 0.9500 .
C74 C75 1.430(9) .
C74 H74 0.9500 .
C75 C80 1.409(8) .
C75 C76 1.420(9) .
C76 C77 1.376(10) .
C76 H76 0.9500 .
C77 C78 1.393(10) .
C77 H77 0.9500 .
C78 C79 1.384(9) .
C78 H78 0.9500 .
C79 C80 1.410(8) .
C79 H79 0.9500 .
C81 C82 1.491(8) .
C82 C83 1.411(9) .
C83 C84 1.364(8) .
C83 H83 0.9500 .
C84 C85 1.398(10) .
C84 H84 0.9500 .
C85 C86 1.432(8) .
C85 C90 1.433(9) .
C86 C87 1.371(11) .
C86 H86 0.9500 .
C87 C88 1.408(11) .
C87 H87 0.9500 .
C88 C89 1.370(8) .
C88 H88 0.9500 .
C89 C90 1.408(9) .
C89 H89 0.9500 .
C91 C92 1.397(9) .
C91 H91 0.9500 .
C92 C93 1.391(10) .
C92 H92 0.9500 .
C93 C94 1.396(11) .
C93 H93 0.9500 .
C94 C95 1.392(9) .
C94 H94 0.9500 .
C95 H95 0.9500 .
C96 C97 1.391(9) .
C96 H96 0.9500 .
C97 C98 1.382(12) .
C97 H97 0.9500 .
C98 C99 1.381(11) .
C98 H98 0.9500 .
C99 C100 1.383(9) .
C99 H99 0.9500 .
C100 H10 0.9500 .
S1 O21 1.411(9) .
S1 O19 1.419(8) .
S1 O20 1.431(9) .
S1 C101 1.803(10) .
C101 F3 1.311(12) .
C101 F2 1.312(13) .
C101 F1 1.344(13) .
S2 O24 1.398(11) .
S2 O22 1.404(11) .
S2 O23 1.442(10) .
S2 C102 1.768(18) .
F4 C102 1.320(19) .
F5 C102 1.37(2) .
F6 C102 1.333(18) .
O25 C103 1.239(12) .
O26 C103 1.330(11) .
O26 C104 1.444(11) .
C103 C106 1.448(17) .
C104 C105 1.482(14) .
C104 H10B 0.9900 .
C104 H10C 0.9900 .
C105 H10D 0.9800 .
C105 H10E 0.9800 .
C105 H10F 0.9800 .
C106 H10G 0.9800 .
C106 H10H 0.9800 .
C106 H10I 0.9800 .

loop_
_geom_torsion_atom_site_label_1
_geom_torsion_atom_site_label_2
_geom_torsion_atom_site_label_3
_geom_torsion_atom_site_label_4
_geom_torsion
_geom_torsion_site_symmetry_1
_geom_torsion_site_symmetry_4
Zn3 O2 N2 C1 166.7(4) . .
Zn1 O2 N2 C1 -4.9(5) . .
Zn3 O2 N2 Zn2 -10.6(5) . .
Zn1 O2 N2 Zn2 177.7(3) . .
Zn3 O4 N4 C11 -13.9(6) 4_575 .
Dy1 O4 N4 C11 -164.2(4) . .
Zn3 O4 N4 Zn3 175.8(2) 4_575 .
Dy1 O4 N4 Zn3 25.5(5) . .
Zn4 O6 N6 C21 13.0(5) 4_575 .
Dy1 O6 N6 C21 165.3(4) . .
Zn4 O6 N6 Zn4 -175.1(2) 4_575 .
Dy1 O6 N6 Zn4 -22.8(5) . .
Zn4 O8 N8 C31 -165.6(4) . .
Zn2 O8 N8 C31 4.0(5) . .
Zn4 O8 N8 Zn1 11.9(5) . 3_755
Zn2 O8 N8 Zn1 -178.5(3) . 3_755
Zn1 O1 C1 N2 3.6(7) . .
Zn1 O1 C1 C2 -175.3(4) . .
O2 N2 C1 O1 1.2(8) . .
Zn2 N2 C1 O1 178.8(4) . .
O2 N2 C1 C2 -179.9(4) . .
Zn2 N2 C1 C2 -2.3(6) . .
C10 N1 C2 C3 0.7(8) . .
Zn2 N1 C2 C3 -173.8(5) . .
C10 N1 C2 C1 179.6(5) . .
Zn2 N1 C2 C1 5.1(6) . .
O1 C1 C2 N1 176.7(5) . .
N2 C1 C2 N1 -2.3(7) . .
O1 C1 C2 C3 -4.4(8) . .
N2 C1 C2 C3 176.6(5) . .
N1 C2 C3 C4 1.6(9) . .
C1 C2 C3 C4 -177.3(6) . .
C2 C3 C4 C5 -2.1(10) . .
C3 C4 C5 C6 -178.6(7) . .
C3 C4 C5 C10 0.5(10) . .
C4 C5 C6 C7 178.9(7) . .
C10 C5 C6 C7 -0.2(11) . .
C5 C6 C7 C8 -1.7(12) . .
C6 C7 C8 C9 2.0(12) . .
C7 C8 C9 C10 -0.3(11) . .
C2 N1 C10 C9 176.7(5) . .
Zn2 N1 C10 C9 -10.2(8) . .
C2 N1 C10 C5 -2.4(8) . .
Zn2 N1 C10 C5 170.7(4) . .
C8 C9 C10 N1 179.3(6) . .
C8 C9 C10 C5 -1.6(9) . .
C6 C5 C10 N1 -179.1(6) . .
C4 C5 C10 N1 1.8(9) . .
C6 C5 C10 C9 1.9(9) . .
C4 C5 C10 C9 -177.2(6) . .
O4 N4 C11 O3 -3.7(8) . .
Zn3 N4 C11 O3 166.9(4) . .
O4 N4 C11 C12 175.6(5) . .
Zn3 N4 C11 C12 -13.8(7) . .
Zn3 O3 C11 N4 18.6(7) 4_575 .
Zn2 O3 C11 N4 -89.3(6) 4_575 .
Zn3 O3 C11 C12 -160.7(4) 4_575 .
Zn2 O3 C11 C12 91.4(5) 4_575 .
C20 N3 C12 C13 -4.8(9) . .
Zn3 N3 C12 C13 171.2(5) . .
C20 N3 C12 C11 177.7(5) . .
Zn3 N3 C12 C11 -6.3(6) . .
N4 C11 C12 N3 12.8(8) . .
O3 C11 C12 N3 -167.8(5) . .
N4 C11 C12 C13 -164.8(6) . .
O3 C11 C12 C13 14.6(9) . .
N3 C12 C13 C14 3.2(10) . .
C11 C12 C13 C14 -179.4(6) . .
C12 C13 C14 C15 1.0(10) . .
C13 C14 C15 C16 172.8(7) . .
C13 C14 C15 C20 -3.3(10) . .
C14 C15 C16 C17 -176.6(7) . .
C20 C15 C16 C17 -0.4(10) . .
C15 C16 C17 C18 -1.9(10) . .
C16 C17 C18 C19 1.9(10) . .
C17 C18 C19 C20 0.4(10) . .
C12 N3 C20 C19 -175.1(5) . .
Zn3 N3 C20 C19 9.7(8) . .
C12 N3 C20 C15 2.2(8) . .
Zn3 N3 C20 C15 -173.0(4) . .
C18 C19 C20 N3 174.6(6) . .
C18 C19 C20 C15 -2.7(9) . .
C14 C15 C20 N3 1.8(9) . .
C16 C15 C20 N3 -174.6(6) . .
C14 C15 C20 C19 179.0(6) . .
C16 C15 C20 C19 2.7(9) . .
O6 N6 C21 O5 3.1(8) . .
Zn4 N6 C21 O5 -169.1(4) . .
O6 N6 C21 C22 -173.2(4) . .
Zn4 N6 C21 C22 14.6(7) . .
Zn4 O5 C21 N6 -16.8(7) 4_575 .
Zn1 O5 C21 N6 91.1(6) . .
Zn4 O5 C21 C22 159.3(4) 4_575 .
Zn1 O5 C21 C22 -92.8(5) . .
C30 N5 C22 C23 2.3(8) . .
Zn4 N5 C22 C23 -171.5(5) . .
C30 N5 C22 C21 -177.9(5) . .
Zn4 N5 C22 C21 8.3(6) . .
N6 C21 C22 N5 -14.9(7) . .
O5 C21 C22 N5 168.5(5) . .
N6 C21 C22 C23 164.8(6) . .
O5 C21 C22 C23 -11.7(8) . .
N5 C22 C23 C24 -2.3(10) . .
C21 C22 C23 C24 178.0(6) . .
C22 C23 C24 C25 -0.3(11) . .
C23 C24 C25 C30 2.5(10) . .
C23 C24 C25 C26 -174.1(7) . .
C24 C25 C26 C27 176.5(7) . .
C30 C25 C26 C27 0.0(10) . .
C25 C26 C27 C28 1.8(11) . .
C26 C27 C28 C29 -1.2(10) . .
C27 C28 C29 C30 -1.2(10) . .
C22 N5 C30 C29 176.8(5) . .
Zn4 N5 C30 C29 -10.8(8) . .
C22 N5 C30 C25 0.1(8) . .
Zn4 N5 C30 C25 172.5(4) . .
C28 C29 C30 N5 -173.8(6) . .
C28 C29 C30 C25 3.0(9) . .
C24 C25 C30 N5 -2.5(9) . .
C26 C25 C30 N5 174.3(6) . .
C24 C25 C30 C29 -179.1(6) . .
C26 C25 C30 C29 -2.4(9) . .
Zn2 O7 C31 N8 -3.7(7) . .
Zn2 O7 C31 C32 176.0(4) . .
O8 N8 C31 O7 -0.4(8) . .
Zn1 N8 C31 O7 -178.3(4) 3_755 .
O8 N8 C31 C32 179.8(4) . .
Zn1 N8 C31 C32 2.0(7) 3_755 .
C40 N7 C32 C33 0.7(8) . .
Zn1 N7 C32 C33 174.2(4) 3_755 .
C40 N7 C32 C31 -178.7(5) . .
Zn1 N7 C32 C31 -5.2(6) 3_755 .
O7 C31 C32 N7 -177.2(5) . .
N8 C31 C32 N7 2.6(8) . .
O7 C31 C32 C33 3.4(8) . .
N8 C31 C32 C33 -176.8(5) . .
N7 C32 C33 C34 -1.7(9) . .
C31 C32 C33 C34 177.7(5) . .
C32 C33 C34 C35 0.8(9) . .
C33 C34 C35 C36 178.9(6) . .
C33 C34 C35 C40 1.0(9) . .
C34 C35 C36 C37 -176.9(6) . .
C40 C35 C36 C37 0.9(9) . .
C35 C36 C37 C38 0.0(10) . .
C36 C37 C38 C39 -0.8(11) . .
C37 C38 C39 C40 0.6(10) . .
C32 N7 C40 C39 -177.7(5) . .
Zn1 N7 C40 C39 10.4(8) 3_755 .
C32 N7 C40 C35 1.2(8) . .
Zn1 N7 C40 C35 -170.7(4) 3_755 .
C38 C39 C40 N7 179.3(6) . .
C38 C39 C40 C35 0.4(9) . .
C34 C35 C40 N7 -2.0(8) . .
C36 C35 C40 N7 180.0(5) . .
C34 C35 C40 C39 176.9(5) . .
C36 C35 C40 C39 -1.1(8) . .
C45 N10 C41 C42 2.3(11) . .
Zn2 N10 C41 C42 -163.7(6) . .
N10 C41 C42 C43 -1.0(12) . .
C41 C42 C43 C44 -0.2(12) . .
C42 C43 C44 C45 0.0(12) . .
C41 N10 C45 C44 -2.5(10) . .
Zn2 N10 C45 C44 163.3(5) . .
C43 C44 C45 N10 1.4(11) . .
C50 N9 C46 C47 0.4(9) . .
Zn1 N9 C46 C47 -168.4(5) . .
N9 C46 C47 C48 -0.6(10) . .
C46 C47 C48 C49 0.3(10) . .
C47 C48 C49 C50 0.2(10) . .
C46 N9 C50 C49 0.0(9) . .
Zn1 N9 C50 C49 168.8(5) . .
C48 C49 C50 N9 -0.3(10) . .
Zn6 O12 N12 C51 -165.7(4) . .
Zn7 O12 N12 C51 6.7(6) . .
Zn6 O12 N12 Zn8 6.1(6) . .
Zn7 O12 N12 Zn8 178.5(3) . .
Zn6 O14 N14 C61 13.4(6) . .
Dy2 O14 N14 C61 165.3(4) . .
Zn6 O14 N14 Zn6 -175.4(2) . 4_565
Dy2 O14 N14 Zn6 -23.6(6) . 4_565
Zn5 O16 N16 C71 -13.6(6) . .
Dy2 O16 N16 C71 -164.7(4) . .
Zn5 O16 N16 Zn5 175.8(2) . 4_565
Dy2 O16 N16 Zn5 24.7(6) . 4_565
Zn5 O18 N18 C81 166.3(4) . .
Zn8 O18 N18 C81 -3.6(5) . .
Zn5 O18 N18 Zn7 -10.3(6) . 4_565
Zn8 O18 N18 Zn7 179.7(3) . 4_565
Zn7 O11 C51 N12 -5.5(7) . .
Zn7 O11 C51 C52 173.4(4) . .
O12 N12 C51 O11 -1.2(8) . .
Zn8 N12 C51 O11 -174.0(4) . .
O12 N12 C51 C52 179.8(5) . .
Zn8 N12 C51 C52 7.1(7) . .
C60 N11 C52 C53 -1.8(10) . .
Zn8 N11 C52 C53 176.2(6) . .
C60 N11 C52 C51 178.8(5) . .
Zn8 N11 C52 C51 -3.2(7) . .
O11 C51 C52 N11 178.8(5) . .
N12 C51 C52 N11 -2.1(8) . .
O11 C51 C52 C53 -0.6(9) . .
N12 C51 C52 C53 178.4(6) . .
N11 C52 C53 C54 -0.8(12) . .
C51 C52 C53 C54 178.6(8) . .
C52 C53 C54 C55 2.9(14) . .
C53 C54 C55 C56 176.0(10) . .
C53 C54 C55 C60 -2.6(15) . .
C54 C55 C56 C57 -179.5(11) . .
C60 C55 C56 C57 -0.9(16) . .
C55 C56 C57 C58 1.9(17) . .
C56 C57 C58 C59 -2.3(16) . .
C57 C58 C59 C60 1.8(14) . .
C52 N11 C60 C59 -176.8(6) . .
Zn8 N11 C60 C59 5.7(9) . .
C52 N11 C60 C55 2.1(10) . .
Zn8 N11 C60 C55 -175.4(6) . .
C58 C59 C60 N11 178.1(7) . .
C58 C59 C60 C55 -0.8(12) . .
C54 C55 C60 N11 0.1(12) . .
C56 C55 C60 N11 -178.6(8) . .
C54 C55 C60 C59 179.0(9) . .
C56 C55 C60 C59 0.3(13) . .
O14 N14 C61 O13 3.8(9) . .
Zn6 N14 C61 O13 -167.6(5) 4_565 .
O14 N14 C61 C62 -174.3(5) . .
Zn6 N14 C61 C62 14.3(8) 4_565 .
Zn6 O13 C61 N14 -18.5(8) . .
Zn8 O13 C61 N14 91.1(6) . .
Zn6 O13 C61 C62 159.6(5) . .
Zn8 O13 C61 C62 -90.9(6) . .
C70 N13 C62 C63 3.3(9) . .
Zn6 N13 C62 C63 -171.2(5) 4_565 .
C70 N13 C62 C61 -177.8(5) . .
Zn6 N13 C62 C61 7.7(7) 4_565 .
N14 C61 C62 N13 -14.2(8) . .
O13 C61 C62 N13 167.5(6) . .
N14 C61 C62 C63 164.7(6) . .
O13 C61 C62 C63 -13.5(9) . .
N13 C62 C63 C64 -2.0(10) . .
C61 C62 C63 C64 179.1(6) . .
C62 C63 C64 C65 -1.4(11) . .
C63 C64 C65 C70 3.2(10) . .
C63 C64 C65 C66 -174.6(7) . .
C64 C65 C66 C67 176.3(7) . .
C70 C65 C66 C67 -1.4(10) . .
C65 C66 C67 C68 2.1(10) . .
C66 C67 C68 C69 -0.3(10) . .
C67 C68 C69 C70 -2.2(10) . .
C62 N13 C70 C69 175.7(6) . .
Zn6 N13 C70 C69 -11.0(8) 4_565 .
C62 N13 C70 C65 -1.3(8) . .
Zn6 N13 C70 C65 172.0(4) 4_565 .
C68 C69 C70 N13 -174.2(6) . .
C68 C69 C70 C65 2.9(9) . .
C64 C65 C70 N13 -1.9(9) . .
C66 C65 C70 N13 176.0(6) . .
C64 C65 C70 C69 -178.9(6) . .
C66 C65 C70 C69 -1.0(9) . .
O16 N16 C71 O15 -3.5(8) . .
Zn5 N16 C71 O15 167.3(4) 4_565 .
O16 N16 C71 C72 174.8(5) . .
Zn5 N16 C71 C72 -14.3(7) 4_565 .
Zn5 O15 C71 N16 18.3(7) . .
Zn7 O15 C71 N16 -90.7(6) 4_565 .
Zn5 O15 C71 C72 -159.9(4) . .
Zn7 O15 C71 C72 91.1(5) 4_565 .
C80 N15 C72 C73 -2.7(9) . .
Zn5 N15 C72 C73 171.3(5) 4_565 .
C80 N15 C72 C71 178.2(5) . .
Zn5 N15 C72 C71 -7.8(6) 4_565 .
N16 C71 C72 N15 14.4(8) . .
O15 C71 C72 N15 -167.2(5) . .
N16 C71 C72 C73 -164.7(6) . .
O15 C71 C72 C73 13.7(9) . .
N15 C72 C73 C74 -0.3(10) . .
C71 C72 C73 C74 178.8(6) . .
C72 C73 C74 C75 4.2(11) . .
C73 C74 C75 C80 -5.1(10) . .
C73 C74 C75 C76 173.9(7) . .
C80 C75 C76 C77 0.9(10) . .
C74 C75 C76 C77 -178.1(7) . .
C75 C76 C77 C78 -2.7(11) . .
C76 C77 C78 C79 1.9(12) . .
C77 C78 C79 C80 0.6(11) . .
C72 N15 C80 C75 1.6(8) . .
Zn5 N15 C80 C75 -171.0(4) 4_565 .
C72 N15 C80 C79 -176.9(6) . .
Zn5 N15 C80 C79 10.5(8) 4_565 .
C76 C75 C80 N15 -176.8(6) . .
C74 C75 C80 N15 2.2(9) . .
C76 C75 C80 C79 1.6(9) . .
C74 C75 C80 C79 -179.3(6) . .
C78 C79 C80 N15 176.1(6) . .
C78 C79 C80 C75 -2.4(10) . .
Zn8 O17 C81 N18 4.1(7) . .
Zn8 O17 C81 C82 -177.3(4) . .
O18 N18 C81 O17 -0.1(8) . .
Zn7 N18 C81 O17 176.9(4) 4_565 .
O18 N18 C81 C82 -178.8(4) . .
Zn7 N18 C81 C82 -1.7(7) 4_565 .
C90 N17 C82 C83 -0.8(8) . .
Zn7 N17 C82 C83 -172.7(4) 4_565 .
C90 N17 C82 C81 177.7(5) . .
Zn7 N17 C82 C81 5.8(6) 4_565 .
O17 C81 C82 N17 178.0(5) . .
N18 C81 C82 N17 -3.3(8) . .
O17 C81 C82 C83 -3.5(8) . .
N18 C81 C82 C83 175.3(5) . .
N17 C82 C83 C84 2.0(9) . .
C81 C82 C83 C84 -176.5(5) . .
C82 C83 C84 C85 -0.8(9) . .
C83 C84 C85 C86 179.1(6) . .
C83 C84 C85 C90 -1.4(9) . .
C84 C85 C86 C87 -179.7(6) . .
C90 C85 C86 C87 0.7(9) . .
C85 C86 C87 C88 -1.9(10) . .
C86 C87 C88 C89 1.3(10) . .
C87 C88 C89 C90 0.7(10) . .
C82 N17 C90 C89 179.4(5) . .
Zn7 N17 C90 C89 -10.5(8) 4_565 .
C82 N17 C90 C85 -1.5(8) . .
Zn7 N17 C90 C85 168.5(4) 4_565 .
C88 C89 C90 N17 177.1(6) . .
C88 C89 C90 C85 -2.0(9) . .
C84 C85 C90 N17 2.6(8) . .
C86 C85 C90 N17 -177.8(5) . .
C84 C85 C90 C89 -178.3(5) . .
C86 C85 C90 C89 1.2(8) . .
C95 N19 C91 C92 0.0(10) . .
Zn8 N19 C91 C92 -163.9(6) . .
N19 C91 C92 C93 -0.6(11) . .
C91 C92 C93 C94 -0.4(12) . .
C92 C93 C94 C95 1.9(12) . .
C91 N19 C95 C94 1.6(11) . .
Zn8 N19 C95 C94 165.7(6) . .
C93 C94 C95 N19 -2.6(12) . .
C100 N20 C96 C97 -0.4(10) . .
Zn7 N20 C96 C97 -167.7(5) . .
N20 C96 C97 C98 0.9(10) . .
C96 C97 C98 C99 -0.7(10) . .
C97 C98 C99 C100 0.2(11) . .
C96 N20 C100 C99 -0.2(9) . .
Zn7 N20 C100 C99 166.9(5) . .
C98 C99 C100 N20 0.4(10) . .
O21 S1 C101 F3 -45.1(11) . .
O19 S1 C101 F3 73.6(11) . .
O20 S1 C101 F3 -167.3(11) . .
O21 S1 C101 F2 -171.7(8) . .
O19 S1 C101 F2 -52.9(9) . .
O20 S1 C101 F2 66.2(9) . .
O21 S1 C101 F1 71.2(8) . .
O19 S1 C101 F1 -170.0(7) . .
O20 S1 C101 F1 -50.9(9) . .
O24 S2 C102 F4 -174.3(11) . .
O22 S2 C102 F4 -55.8(15) . .
O23 S2 C102 F4 64.4(12) . .
O24 S2 C102 F6 61.4(15) . .
O22 S2 C102 F6 179.8(15) . .
O23 S2 C102 F6 -60.0(15) . .
O24 S2 C102 F5 -55.3(12) . .
O22 S2 C102 F5 63.2(14) . .
O23 S2 C102 F5 -176.6(10) . .
C104 O26 C103 O25 5.4(13) . .
C104 O26 C103 C106 179.3(9) . .
C103 O26 C104 C105 -170.4(8) . .
